data_1567300
loop_
_publ_author_name
'Jori, Nadir'
'Rajeshkumar, Thayalan'
'Scopelliti, Rosario'
'\(Zivkovi\'c, Ivica'
'Sienkiewicz, Andrzej'
'Maron, Laurent'
'Mazzanti, Marinella'

_publ_section_title
;
 Cation assisted binding and cleavage of dinitrogen by uranium complexes
;
_journal_issue 32
_journal_name_full 'Chemical Science'
_journal_page_first 9232
_journal_page_last 9242
_journal_paper_doi 10.1039/D2SC02530B
_journal_volume 13
_journal_year 2022
_chemical_formula_moiety 'C72 H162 Na O25 Si6 U2, 1.25[C4 H10 O]'
_chemical_formula_sum 'C72 H162 Na O25 Si6 U2'
_chemical_formula_weight 2095.60
_space_group_crystal_system monoclinic
_space_group_IT_number 4
_space_group_name_Hall 'P 2yb'
_space_group_name_H-M_alt 'P 1 21 1'
_atom_sites_solution_hydrogens geom
_atom_sites_solution_primary dual
_atom_sites_solution_secondary difmap
_audit_creation_date 2021-06-09
_audit_creation_method
;
Olex2 1.3
(compiled 2020.11.12 svn.r5f609507 for OlexSys, GUI svn.r6272)
;
_audit_update_record
;
2022-02-24 deposited with the CCDC.	2022-07-14 downloaded from the CCDC.
;
_cell_angle_alpha 90
_cell_angle_beta 118.148(3)
_cell_angle_gamma 90
_cell_formula_units_Z 2
_cell_length_a 13.8302(3)
_cell_length_b 31.0949(4)
_cell_length_c 14.0653(4)
_cell_measurement_reflns_used 47479
_cell_measurement_temperature 140.00(10)
_cell_measurement_theta_max 72.2510
_cell_measurement_theta_min 3.4310
_cell_volume 5333.4(3)
_computing_cell_refinement 'CrysAlisPro 1.171.41.93a (Rigaku OD, 2020)'
_computing_data_collection 'CrysAlisPro 1.171.41.93a (Rigaku OD, 2020)'
_computing_data_reduction 'CrysAlisPro 1.171.41.93a (Rigaku OD, 2020)'
_computing_molecular_graphics 'Olex2 1.3 (Dolomanov et al., 2009)'
_computing_publication_material 'Olex2 1.3 (Dolomanov et al., 2009)'
_computing_structure_refinement 'ShelXL 2018/3 (Sheldrick, 2015)'
_computing_structure_solution 'ShelXT 2018/2 (Sheldrick, 2015)'
_diffrn_ambient_environment N~2~
_diffrn_ambient_temperature 140.00(10)
_diffrn_detector 'CCD plate'
_diffrn_detector_area_resol_mean 10.2665
_diffrn_detector_type Atlas
_diffrn_measured_fraction_theta_full 0.999
_diffrn_measured_fraction_theta_max 0.988
_diffrn_measurement_details
;
List of Runs (angles in degrees, time in seconds):

  # Type    Start    End  Width  t~exp~   \w     \q     \k     \f   Frames
#--------------------------------------------------------------------------
  1  \w   -116.00 -82.00   1.00    2.50    --  -43.01 -39.00-130.00   34
  2  \w    -68.00  30.00   1.00    2.50    --  -43.01  39.00  24.00   98
  3  \w    -73.00 -23.00   1.00    2.50    --  -43.01 -39.00-130.00   50
  4  \w     18.00 117.00   1.00    2.50    --   43.01  39.00  24.00   99
  5  \w     58.00 129.00   1.00   10.00    --  103.80 -39.00-130.00   71
  6  \w    104.00 129.00   1.00   10.00    --  103.80  39.00  24.00   25
  7  \w     -1.00  24.00   1.00    2.50    --   34.00  86.00 133.17   25
  8  \w     -5.00  20.00   1.00    2.50    --   34.00  94.00  35.17   25
  9  \w     -1.00  24.00   1.00    2.50    --   34.00  86.00 -47.53   25
 10  \w      0.00  28.00   1.00    2.50    --   34.00  90.00   6.83   28
 11  \w      8.00  33.00   1.00    2.50    --   42.00  83.00  62.32   25
 12  \w     28.00  95.00   1.00    2.50    --   43.01-125.00  90.00   67
 13  \w    -29.00  31.00   1.00    2.50    --   43.01 -39.00-130.00   60
 14  \w      3.00  75.00   1.00    2.50    --   43.01  19.00 -60.00   72
 15  \w     93.00 122.00   1.00    2.50    --   43.01  19.00 -60.00   29
 16  \w     28.00  96.00   1.00    2.50    --   43.01-125.00-150.00   68
 17  \w     16.00  41.00   1.00    2.50    --   50.00  81.00  35.49   25
 18  \w     16.00  42.00   1.00    2.50    --   50.00  81.00 -48.66   26
 19  \w     16.00  41.00   1.00    2.50    --   50.00  81.00  77.30   25
 20  \w     16.00  41.00   1.00    2.50    --   50.00  82.00 122.17   25
 21  \w     16.00  41.00   1.00    2.50    --   50.00  82.00-141.62   25
 22  \w     16.00  41.00   1.00    2.50    --   50.00  82.00 173.55   25
 23  \w     16.00  41.00   1.00    2.50    --   50.00  82.00-105.65   25
 24  \w     27.00  97.00   1.00    2.50    --   58.00  71.00-154.09   70
 25  \w    104.00 129.00   1.00    2.50    --   62.00  71.00  -1.42   25
 26  \w     31.00  57.00   1.00    2.50    --   62.00  71.00  -1.42   26
 27  \w     31.00  69.00   1.00    2.50    --   62.00  69.00 -40.28   38
 28  \w     35.00  62.00   1.00    2.50    --   66.00  71.00 -84.66   27
 29  \w     39.00  67.00   1.00    2.50    --   70.00  71.00  93.76   28
 30  \w     40.00  66.00   1.00    2.50    --   70.00  69.00 120.36   26
 31  \w     39.00  70.00   1.00    2.50    --   70.00  71.00 153.93   31
 32  \w     39.00  65.00   1.00    2.50    --   70.00  69.00  15.25   26
 33  \w     39.00  66.00   1.00    2.50    --   70.00  71.00-115.87   27
 34  \w     40.00  65.00   1.00    2.50    --   70.00  69.00  57.32   25
 35  \w     43.00  76.00   1.00   10.00    --   74.00  69.00  76.76   33
 36  \w    112.00 141.00   1.00   10.00    --   78.00  68.00 -66.69   29
 37  \w     49.00  74.00   1.00   10.00    --   78.00  68.00 -66.69   25
 38  \w     47.00  89.00   1.00   10.00    --   78.00  70.00-150.82   42
 39  \w     47.00  74.00   1.00   10.00    --   78.00  69.00-176.49   27
 40  \w     51.00  77.00   1.00   10.00    --   82.00  70.00 -53.94   26
 41  \w     52.00  79.00   1.00   10.00    --   82.00  65.00  32.06   27
 42  \w     55.00  81.00   1.00   10.00    --   86.00  70.00 -46.58   26
 43  \w     57.00  82.00   1.00   10.00    --   86.00  66.00 124.05   25
 44  \w     56.00  90.00   1.00   10.00    --   86.00  66.00  58.49   34
 45  \w     57.00  84.00   1.00   10.00    --   86.00  61.00 103.27   27
 46  \w     59.00  86.00   1.00   10.00    --   90.00  70.00 144.23   27
 47  \w     62.00  88.00   1.00   10.00    --   90.00  58.00-141.91   26
 48  \w    117.00 144.00   1.00   10.00    --   90.00  66.00 177.68   27
 49  \w     59.00  85.00   1.00   10.00    --   90.00  70.00-128.15   26
 50  \w     61.00  86.00   1.00   10.00    --   90.00  66.00 177.68   25
 51  \w     65.00  92.00   1.00   10.00    --   94.00  63.00   9.47   27
 52  \w     63.00  89.00   1.00   10.00    --   94.00  70.00-103.45   26
 53  \w     66.00 167.00   1.00   10.00    --   94.00  67.00-117.60  101
 54  \w    112.00 168.00   1.00   10.00    --   94.00  71.00 -12.57   56
 55  \w     63.00 102.00   1.00   10.00    --   94.00  71.00 -12.57   39
 56  \w     63.00 152.00   1.00   10.00    --   94.00  69.00 -31.12   89
 57  \w    107.00 137.00   1.00   10.00    --   98.00  69.00  90.73   30
 58  \w     67.00  93.00   1.00   10.00    --   98.00  69.00  90.73   26
 59  \w     41.00  93.00   1.00   10.00    --  103.80 -94.00 -90.00   52
 60  \w     29.00 108.00   1.00   10.00    --  103.80-111.00  60.00   79
 61  \w     22.00 104.00   1.00   10.00    --  103.80 -94.00 150.00   82
 62  \w     22.00  70.00   1.00   10.00    --  103.80 -94.00-150.00   48
 63  \w     77.00 146.00   1.00   10.00    --  103.80  55.00 -74.03   69
 64  \w     60.00 108.00   1.00   10.00    --  103.80-111.00   0.00   48
 65  \w     75.00 152.00   1.00   10.00    --  103.80  61.00 150.00   77
 66  \w     76.00 152.00   1.00   10.00    --  103.80  61.00-150.00   76
 67  \w     75.00 176.00   1.00   10.00    --  103.80  61.00  60.00  101
 68  \w    118.00 156.00   1.00   10.00    --  103.80  66.00 110.51   38
 69  \w     74.00 102.00   1.00   10.00    --  103.80  66.00 110.51   28
 70  \w     75.00 144.00   1.00   10.00    --  103.80  61.00  30.00   69
 71  \w     28.00 108.00   1.00   10.00    --  103.80-111.00 -90.00   80
 72  \w     73.00 176.00   1.00   10.00    --  103.80  68.00 -65.30  103
 73  \w    127.00 172.00   1.00   10.00    --  103.80  61.00-180.00   45
 74  \w     76.00 120.00   1.00   10.00    --  103.80  61.00-180.00   44
 75  \w     22.00 107.00   1.00   10.00    --  103.80 -94.00  90.00   85
;
_diffrn_measurement_device 'four-circle diffractometer'
_diffrn_measurement_device_type 'SuperNova, Dual, Cu at home/near, Atlas'
_diffrn_measurement_method '\w scans'
_diffrn_orient_matrix_type 'CrysAlisPro convention (1999,Acta A55,543-557)'
_diffrn_orient_matrix_UB_11 -0.1194851000
_diffrn_orient_matrix_UB_12 -0.0148629000
_diffrn_orient_matrix_UB_13 -0.0419295000
_diffrn_orient_matrix_UB_21 -0.0007840000
_diffrn_orient_matrix_UB_22 0.0195758000
_diffrn_orient_matrix_UB_23 0.1002652000
_diffrn_orient_matrix_UB_31 -0.0409037000
_diffrn_orient_matrix_UB_32 0.0429981000
_diffrn_orient_matrix_UB_33 -0.0602493000
_diffrn_radiation_monochromator mirror
_diffrn_radiation_probe x-ray
_diffrn_radiation_type 'Cu K\a'
_diffrn_radiation_wavelength 1.54184
_diffrn_reflns_av_unetI/netI 0.0338
_diffrn_reflns_Laue_measured_fraction_full 0.999
_diffrn_reflns_Laue_measured_fraction_max 0.988
_diffrn_reflns_limit_h_max 17
_diffrn_reflns_limit_h_min -17
_diffrn_reflns_limit_k_max 38
_diffrn_reflns_limit_k_min -37
_diffrn_reflns_limit_l_max 17
_diffrn_reflns_limit_l_min -17
_diffrn_reflns_number 29907
_diffrn_reflns_point_group_measured_fraction_full 0.997
_diffrn_reflns_point_group_measured_fraction_max 0.972
_diffrn_reflns_theta_full 67.684
_diffrn_reflns_theta_max 72.888
_diffrn_reflns_theta_min 3.564
_diffrn_source 'micro-focus sealed X-ray tube'
_diffrn_source_type 'SuperNova (Cu) X-ray Source'
_exptl_absorpt_coefficient_mu 9.643
_exptl_absorpt_correction_T_max 0.797
_exptl_absorpt_correction_T_min 0.168
_exptl_absorpt_correction_type gaussian
_exptl_absorpt_process_details
;
CrysAlisPro 1.171.41.93a (Rigaku Oxford Diffraction, 2021)
Numerical absorption correction based on Gaussian integration over
a multifaceted crystal model.
Empirical absorption correction using spherical harmonics
as implemented in SCALE3 ABSPACK scaling algorithm
;
_exptl_crystal_colour 'clear intense red'
_exptl_crystal_density_diffrn 1.305
_exptl_crystal_description prism
_exptl_crystal_F_000 2146
_exptl_crystal_size_max 0.231
_exptl_crystal_size_mid 0.094
_exptl_crystal_size_min 0.06
_refine_diff_density_max 2.665
_refine_diff_density_min -1.980
_refine_diff_density_rms 0.205
_refine_ls_abs_structure_details
;
 Flack x determined using 7738 quotients [(I+)-(I-)]/[(I+)+(I-)]
 (Parsons, Flack and Wagner, Acta Cryst. B69 (2013) 249-259).
;
_refine_ls_abs_structure_Flack 0.015(7)
_refine_ls_extinction_coef 0.00084(10)
_refine_ls_extinction_expression Fc^*^=kFc[1+0.001xFc^2^\l^3^/sin(2\q)]^-1/4^
_refine_ls_extinction_method 'SHELXL-2018/3 (Sheldrick 2018)'
_refine_ls_goodness_of_fit_ref 1.052
_refine_ls_hydrogen_treatment constr
_refine_ls_matrix_type full
_refine_ls_number_parameters 1010
_refine_ls_number_reflns 29907
_refine_ls_number_restraints 1694
_refine_ls_restrained_S_all 1.039
_refine_ls_R_factor_all 0.0895
_refine_ls_R_factor_gt 0.0809
_refine_ls_shift/su_max 0.001
_refine_ls_shift/su_mean 0.000
_refine_ls_structure_factor_coef Fsqd
_refine_ls_weighting_details 'w=1/[\s^2^(Fo^2^)+(0.1501P)^2^+19.9122P] where P=(Fo^2^+2Fc^2^)/3'
_refine_ls_weighting_scheme calc
_refine_ls_wR_factor_gt 0.2189
_refine_ls_wR_factor_ref 0.2285
_reflns_Friedel_coverage 0.930
_reflns_Friedel_fraction_full 0.994
_reflns_Friedel_fraction_max 0.956
_reflns_number_gt 26324
_reflns_number_total 29907
_reflns_threshold_expression 'I > 2\s(I)'
_twin_special_details
;
Component 2 rotated by -179.7060\% 
around [0.01 1.00 -0.01] (reciprocal) or [0.01 1.00 -0.04] (direct)
;
_cod_data_source_file d2sc02530b2.cif
_cod_data_source_block nj599_2_twin1_hklf5_sq
_cod_depositor_comments
;
The following automatic conversions were performed:

data item '_exptl_absorpt_correction_type' value 'Gaussian' was
changed to 'gaussian' in accordance with the
/home/data/users/saulius/crontab/automatic-downloads/rss-feeds/RSC/lib/dictionaries/cif_core.dic
dictionary named 'cif_core.dic' version 2.4.2 last updated on
2011-04-26.

Automatic conversion script
Id: cif_fix_values 7556 2019-12-06 15:28:31Z antanas 

 Adding full bibliography for 1567298--1567305.cif.
;
_cod_original_cell_volume 5333.4(2)
_cod_database_code 1567300
_shelx_shelxl_version_number 2018/3
_audit_contact_author 'Farzaneh Fadaei Tirani'
_chemical_oxdiff_formula 'C72 H162 Na O25 Si6 U2'
_shelx_space_group_comment
;
The symmetry employed for this shelxl refinement is uniquely defined
by the following loop, which should always be used as a source of
symmetry information in preference to the above space-group names.
They are only intended as comments.
;
_shelx_estimated_absorpt_t_max 0.595
_shelx_estimated_absorpt_t_min 0.214
_olex2_refinement_description
;
1. Twinned data refinement
 Scales: 0.552(2)
 0.448(2)
2. Fixed Uiso
 At 1.5 times of:
  All C(H,H,H) groups
3. Restrained distances
 C68-C65 = C66-C65 = C67-C65 = C62-C61 = C64-C61 = C63-C61 = C71-C69 = C70-C69
 = C72-C69 = C101-C103 = C101-C104 = C101-C102 = C110-C109 = C111-C109 = C112-
 C109 = C107-C105 = C108-C105 = C106-C105 = C87-C85 = C86-C85 = C88-C85 = C89-
 C90 = C91-C89 = C92-C89 = C83-C81 = C81-C84 = C82-C81 = C1-C3 = C1-C2 = C1-C4 =
  C5-C6 = C7-C5 = C8-C5 = C10-C9 = C11-C9 = C12-C9 = C49-C51 = C49-C52 = C49-
 C50 = C42-C41 = C41-C44 = C41-C43 = C47-C45 = C46-C45 = C48-C45 = C28-C25 =
 C27-C25 = C26-C25 = C29-C32 = C30-C29 = C29-C31 = C23-C21 = C24-C21 = C22-C21
 1.54 with sigma of 0.02
 O42-C41
 1.45 with sigma of 0.01
 Si3-O44 = Si3-O43 = Si3-O42
 1.6 with sigma of 0.02
 O44-C49
 1.45 with sigma of 0.01
 C50-C52 = C52-C51 = C51-C50
 2.5 with sigma of 0.01
 C23-C24 \\sim C24-C22 \\sim C22-C23
 with sigma of 0.02
 C88-C87 \\sim C87-C86 \\sim C86-C88
 with sigma of 0.02
 C112-C110 \\sim C110-C111 \\sim C111-C112
 with sigma of 0.02
 C66-C68 \\sim C68-C67 \\sim C67-C66
 with sigma of 0.02
 C91-C92 \\sim C92-C90 \\sim C90-C91
 with sigma of 0.02
 C26-C27 \\sim C27-C28 \\sim C28-C26
 with sigma of 0.02
 C46-C48 \\sim C48-C47 \\sim C47-C46
 with sigma of 0.02
 C83-C84 \\sim C84-C82 \\sim C82-C83
 with sigma of 0.02
 C30-C31 \\sim C31-C32 \\sim C32-C30
 with sigma of 0.02
 C71-C72 \\sim C72-C70 \\sim C70-C71
 with sigma of 0.02
 C51-C50 \\sim C50-C52 \\sim C52-C51
 with sigma of 0.02
 C103-C102 \\sim C102-C104 \\sim C104-C103
 with sigma of 0.02
 C12-C10 \\sim C10-C11 \\sim C11-C12
 with sigma of 0.02
 C106-C108 \\sim C108-C107 \\sim C107-C106
 with sigma of 0.02
 C4-C2 \\sim C2-C3 \\sim C3-C4
 with sigma of 0.02
 C43-C44 \\sim C44-C42 \\sim C42-C43
 with sigma of 0.02
 C8-C7 \\sim C7-C6 \\sim C6-C8
 with sigma of 0.02
4. Uiso/Uaniso restraints and constraints
All non-hydrogen atoms have similar U: within 2A with sigma of 0.001 and sigma
for terminal atoms of 0.002 within 2A
5. Rigid body (RIGU) restrains
 All non-hydrogen atoms
 with sigma for 1-2 distances of 0.004 and sigma for 1-3 distances of 0.004
6.a Me refined with riding coordinates:
 C22(H22A,H22B,H22C)
6.b Idealised Me refined as rotating group:
 C2(H2A,H2B,H2C), C3(H3A,H3B,H3C), C4(H4A,H4B,H4C), C6(H6A,H6B,H6C), C7(H7A,
 H7B,H7C), C8(H8A,H8B,H8C), C10(H10A,H10B,H10C), C11(H11A,H11B,H11C), C12(H12A,
 H12B,H12C), C23(H23A,H23B,H23C), C24(H24A,H24B,H24C), C26(H26A,H26B,H26C),
 C27(H27A,H27B,H27C), C28(H28A,H28B,H28C), C30(H30A,H30B,H30C), C31(H31A,H31B,
 H31C), C32(H32A,H32B,H32C), C42(H42A,H42B,H42C), C43(H43A,H43B,H43C), C44(H44A,
 H44B,H44C), C46(H46A,H46B,H46C), C47(H47A,H47B,H47C), C48(H48A,H48B,H48C),
 C50(H50A,H50B,H50C), C51(H51A,H51B,H51C), C52(H52A,H52B,H52C), C62(H62A,H62B,
 H62C), C63(H63A,H63B,H63C), C64(H64A,H64B,H64C), C66(H66A,H66B,H66C), C67(H67A,
 H67B,H67C), C68(H68A,H68B,H68C), C70(H70A,H70B,H70C), C71(H71A,H71B,H71C),
 C72(H72A,H72B,H72C), C82(H82A,H82B,H82C), C83(H83A,H83B,H83C), C84(H84A,H84B,
 H84C), C86(H86A,H86B,H86C), C87(H87A,H87B,H87C), C88(H88A,H88B,H88C), C90(H90A,
 H90B,H90C), C91(H91A,H91B,H91C), C92(H92A,H92B,H92C), C102(H10D,H10E,H10F),
 C103(H10G,H10H,H10I), C104(H10J,H10K,H10L), C106(H10M,H10N,H10O), C107(H10P,
 H10Q,H10R), C108(H10S,H10T,H10U), C110(H11D,H11E,H11F), C111(H11G,H11H,H11I),
 C112(H11J,H11K,H11L)
;
_platon_squeeze_void_probe_radius 1.20
_olex2_submission_special_instructions 'No special instructions were received'
_oxdiff_exptl_absorpt_empirical_details
;
Empirical correction (ABSPACK) includes:
- Absorption correction using spherical harmonics
- Frame scaling
;
_oxdiff_exptl_absorpt_empirical_full_max 4.051
_oxdiff_exptl_absorpt_empirical_full_min 0.331
_oxdiff_twin_integration_method simultaneous
_oxdiff_twin_items 2

loop_
_space_group_symop_operation_xyz
'x, y, z'
'-x, y+1/2, -z'

loop_
_atom_site_label
_atom_site_type_symbol
_atom_site_fract_x
_atom_site_fract_y
_atom_site_fract_z
_atom_site_U_iso_or_equiv
_atom_site_adp_type
_atom_site_occupancy
_atom_site_site_symmetry_order
_atom_site_calc_flag
_atom_site_refinement_flags_posn
_atom_site_refinement_flags_adp
_atom_site_refinement_flags_occupancy
_atom_site_disorder_assembly
_atom_site_disorder_group
U1 U 0.67726(7) 0.42895(3) 0.41454(8) 0.0695(3) Uani 1 1 d . . . . .
U2 U 0.61316(5) 0.54401(2) 0.37298(6) 0.0507(2) Uani 1 1 d . . . . .
Si1 Si 0.4484(8) 0.4506(3) 0.4184(9) 0.0844(15) Uani 1 1 d . U . . .
Si2 Si 0.8984(9) 0.3901(4) 0.6825(10) 0.109(2) Uani 1 1 d . U . . .
Si3 Si 0.6983(9) 0.3535(4) 0.2218(10) 0.1045(19) Uani 1 1 d D U . . .
Si4 Si 0.6304(5) 0.5941(2) 0.1365(6) 0.0622(11) Uani 1 1 d . U . . .
Si5 Si 0.8458(6) 0.6147(4) 0.5645(7) 0.0956(18) Uani 1 1 d . U . . .
Si6 Si 0.4265(6) 0.6353(2) 0.3567(7) 0.0714(12) Uani 1 1 d . U . . .
Na1 Na 0.6581(6) 0.6498(3) 0.3393(8) 0.063(2) Uani 1 1 d . . . . .
O1 O 0.7139(15) 0.4945(6) 0.3807(16) 0.072(5) Uani 1 1 d . . . . .
O2 O 0.5342(19) 0.4819(6) 0.4071(19) 0.0831(19) Uani 1 1 d . U . . .
O3 O 0.3214(19) 0.4538(7) 0.321(2) 0.0873(18) Uani 1 1 d . U . . .
O4 O 0.4391(19) 0.4513(6) 0.527(2) 0.0872(18) Uani 1 1 d . U . . .
O5 O 0.5078(18) 0.4035(6) 0.422(2) 0.0876(18) Uani 1 1 d . U . . .
O21 O 0.807(2) 0.4070(9) 0.564(2) 0.108(2) Uani 1 1 d . U . . .
O22 O 0.860(2) 0.4095(9) 0.769(2) 0.112(2) Uani 1 1 d . U . . .
O23 O 0.890(2) 0.3399(9) 0.688(2) 0.111(2) Uani 1 1 d . U . . .
O24 O 0.988(2) 0.4202(9) 0.717(2) 0.113(2) Uani 1 1 d . U . . .
O41 O 0.678(2) 0.3895(8) 0.291(2) 0.104(2) Uani 1 1 d . U . . .
O42 O 0.667(2) 0.3078(6) 0.253(2) 0.105(2) Uani 1 1 d D U . . .
O43 O 0.8282(18) 0.3465(8) 0.260(2) 0.106(2) Uani 1 1 d D U . . .
O44 O 0.6403(18) 0.3653(8) 0.0989(18) 0.108(2) Uani 1 1 d D U . . .
O61 O 0.6108(13) 0.5788(5) 0.2340(14) 0.0614(16) Uani 1 1 d . U . . .
O62 O 0.7354(13) 0.5727(5) 0.1333(15) 0.0644(15) Uani 1 1 d . U . . .
O63 O 0.5274(14) 0.5860(5) 0.0188(15) 0.0675(15) Uani 1 1 d . U . . .
O64 O 0.6599(13) 0.6459(5) 0.1610(14) 0.0634(15) Uani 1 1 d . U . . .
O81 O 0.7468(15) 0.5860(9) 0.4819(17) 0.095(2) Uani 1 1 d . U . . .
O82 O 0.9635(15) 0.5984(9) 0.5830(17) 0.096(2) Uani 1 1 d . U . . .
O83 O 0.8174(15) 0.6633(9) 0.5098(17) 0.098(2) Uani 1 1 d . U . . .
O84 O 0.8602(16) 0.6198(9) 0.6847(18) 0.099(2) Uani 1 1 d . U . . .
O101 O 0.4975(14) 0.5938(6) 0.3729(17) 0.0716(17) Uani 1 1 d . U . . .
O102 O 0.4880(15) 0.6738(6) 0.3206(17) 0.0740(16) Uani 1 1 d . U . . .
O103 O 0.4107(15) 0.6497(6) 0.4584(17) 0.0737(16) Uani 1 1 d . U . . .
O104 O 0.3005(15) 0.6314(6) 0.2539(17) 0.0732(16) Uani 1 1 d . U . . .
C1 C 0.270(2) 0.4582(8) 0.206(3) 0.090(2) Uani 1 1 d D U . . .
C2 C 0.333(3) 0.4907(9) 0.171(3) 0.093(3) Uani 1 1 d D U . . .
H2A H 0.332108 0.519178 0.201146 0.139 Uiso 1 1 calc R U . . .
H2B H 0.296695 0.492427 0.092494 0.139 Uiso 1 1 calc R U . . .
H2C H 0.408424 0.481026 0.198421 0.139 Uiso 1 1 calc R U . . .
C3 C 0.151(2) 0.4725(9) 0.165(3) 0.093(3) Uani 1 1 d D U . . .
H3A H 0.122574 0.460763 0.211844 0.140 Uiso 1 1 calc R U . . .
H3B H 0.106124 0.461999 0.091365 0.140 Uiso 1 1 calc R U . . .
H3C H 0.147541 0.504005 0.165646 0.140 Uiso 1 1 calc R U . . .
C4 C 0.279(3) 0.4131(8) 0.175(3) 0.094(3) Uani 1 1 d D U . . .
H4A H 0.352707 0.402053 0.221814 0.142 Uiso 1 1 calc R U . . .
H4B H 0.265626 0.412715 0.099629 0.142 Uiso 1 1 calc R U . . .
H4C H 0.224584 0.394875 0.181209 0.142 Uiso 1 1 calc R U . . .
C5 C 0.399(2) 0.4792(9) 0.584(2) 0.090(2) Uani 1 1 d D U . . .
C6 C 0.453(2) 0.5234(8) 0.603(3) 0.093(3) Uani 1 1 d D U . . .
H6A H 0.422612 0.539389 0.534913 0.140 Uiso 1 1 calc R U . . .
H6B H 0.532258 0.519947 0.631175 0.140 Uiso 1 1 calc R U . . .
H6C H 0.438890 0.539331 0.655364 0.140 Uiso 1 1 calc R U . . .
C7 C 0.273(2) 0.4804(10) 0.509(3) 0.093(3) Uani 1 1 d D U . . .
H7A H 0.238017 0.495609 0.545364 0.140 Uiso 1 1 calc R U . . .
H7B H 0.245039 0.450978 0.492291 0.140 Uiso 1 1 calc R U . . .
H7C H 0.257664 0.495461 0.441982 0.140 Uiso 1 1 calc R U . . .
C8 C 0.430(3) 0.4558(9) 0.692(2) 0.092(3) Uani 1 1 d D U . . .
H8A H 0.509512 0.456732 0.737706 0.138 Uiso 1 1 calc R U . . .
H8B H 0.405538 0.425795 0.677583 0.138 Uiso 1 1 calc R U . . .
H8C H 0.393905 0.470144 0.729029 0.138 Uiso 1 1 calc R U . . .
C9 C 0.485(2) 0.3591(9) 0.448(2) 0.090(2) Uani 1 1 d D U . . .
C10 C 0.363(2) 0.3570(10) 0.424(3) 0.093(3) Uani 1 1 d D U . . .
H10A H 0.341586 0.384489 0.442569 0.140 Uiso 1 1 calc R U . . .
H10B H 0.353533 0.333885 0.466062 0.140 Uiso 1 1 calc R U . . .
H10C H 0.315997 0.351288 0.346640 0.140 Uiso 1 1 calc R U . . .
C11 C 0.562(2) 0.3559(10) 0.571(2) 0.093(3) Uani 1 1 d D U . . .
H11A H 0.620520 0.377471 0.592464 0.140 Uiso 1 1 calc R U . . .
H11B H 0.595128 0.327101 0.588464 0.140 Uiso 1 1 calc R U . . .
H11C H 0.520451 0.360957 0.609963 0.140 Uiso 1 1 calc R U . . .
C12 C 0.510(3) 0.3279(10) 0.382(3) 0.094(3) Uani 1 1 d D U . . .
H12A H 0.469112 0.336072 0.305380 0.140 Uiso 1 1 calc R U . . .
H12B H 0.488167 0.298912 0.391184 0.140 Uiso 1 1 calc R U . . .
H12C H 0.588709 0.328348 0.404473 0.140 Uiso 1 1 calc R U . . .
C21 C 0.865(3) 0.3961(10) 0.860(3) 0.113(3) Uani 1 1 d D U . . .
C22 C 0.870(3) 0.4395(10) 0.914(3) 0.116(4) Uani 1 1 d D U . . .
H22A H 0.874369 0.434733 0.984268 0.173 Uiso 1 1 calc R U . . .
H22B H 0.935645 0.455344 0.922986 0.173 Uiso 1 1 calc R U . . .
H22C H 0.804617 0.456322 0.868184 0.173 Uiso 1 1 calc R U . . .
C23 C 0.776(3) 0.3678(11) 0.860(4) 0.116(4) Uani 1 1 d D U . . .
H23A H 0.706467 0.373870 0.795612 0.173 Uiso 1 1 calc R U . . .
H23B H 0.768902 0.373660 0.924650 0.173 Uiso 1 1 calc R U . . .
H23C H 0.795582 0.337488 0.859464 0.173 Uiso 1 1 calc R U . . .
C24 C 0.980(3) 0.3744(12) 0.933(3) 0.116(4) Uani 1 1 d D U . . .
H24A H 1.012580 0.364879 0.887787 0.174 Uiso 1 1 calc R U . . .
H24B H 0.970338 0.349598 0.970482 0.174 Uiso 1 1 calc R U . . .
H24C H 1.028993 0.395334 0.986010 0.174 Uiso 1 1 calc R U . . .
C25 C 0.923(2) 0.3031(13) 0.654(3) 0.112(3) Uani 1 1 d D U . . .
C26 C 0.809(2) 0.2839(14) 0.619(3) 0.115(4) Uani 1 1 d D U . . .
H26A H 0.808480 0.253666 0.598798 0.172 Uiso 1 1 calc R U . . .
H26B H 0.754415 0.299888 0.556207 0.172 Uiso 1 1 calc R U . . .
H26C H 0.790911 0.285928 0.677979 0.172 Uiso 1 1 calc R U . . .
C27 C 1.023(3) 0.2885(14) 0.752(3) 0.115(4) Uani 1 1 d D U . . .
H27A H 1.013585 0.293060 0.816104 0.173 Uiso 1 1 calc R U . . .
H27B H 1.086832 0.304917 0.759385 0.173 Uiso 1 1 calc R U . . .
H27C H 1.035322 0.257797 0.745483 0.173 Uiso 1 1 calc R U . . .
C28 C 0.941(3) 0.3144(14) 0.555(3) 0.113(3) Uani 1 1 d D U . . .
H28A H 0.973180 0.289654 0.537477 0.170 Uiso 1 1 calc R U . . .
H28B H 0.990507 0.339103 0.573242 0.170 Uiso 1 1 calc R U . . .
H28C H 0.870317 0.321573 0.493304 0.170 Uiso 1 1 calc R U . . .
C29 C 1.096(3) 0.4249(11) 0.754(3) 0.116(3) Uani 1 1 d D U . . .
C30 C 1.148(4) 0.3942(12) 0.850(3) 0.119(4) Uani 1 1 d D U . . .
H30A H 1.226739 0.391404 0.872476 0.179 Uiso 1 1 calc R U . . .
H30B H 1.113140 0.365951 0.828676 0.179 Uiso 1 1 calc R U . . .
H30C H 1.138329 0.405633 0.909445 0.179 Uiso 1 1 calc R U . . .
C31 C 1.106(4) 0.4709(10) 0.793(3) 0.119(4) Uani 1 1 d D U . . .
H31A H 1.132912 0.471079 0.871087 0.178 Uiso 1 1 calc R U . . .
H31B H 1.034566 0.484992 0.756698 0.178 Uiso 1 1 calc R U . . .
H31C H 1.158401 0.486489 0.776625 0.178 Uiso 1 1 calc R U . . .
C32 C 1.135(3) 0.4177(12) 0.673(3) 0.118(4) Uani 1 1 d D U . . .
H32A H 1.201101 0.399585 0.704397 0.177 Uiso 1 1 calc R U . . .
H32B H 1.153069 0.445456 0.651668 0.177 Uiso 1 1 calc R U . . .
H32C H 1.077815 0.403433 0.609157 0.177 Uiso 1 1 calc R U . . .
C41 C 0.675(2) 0.2637(8) 0.226(2) 0.106(2) Uani 1 1 d D U . . .
C42 C 0.559(2) 0.2474(12) 0.186(3) 0.108(3) Uani 1 1 d D U . . .
H42A H 0.533751 0.255082 0.237728 0.162 Uiso 1 1 calc R U . . .
H42B H 0.558388 0.216019 0.178223 0.162 Uiso 1 1 calc R U . . .
H42C H 0.511100 0.260391 0.115766 0.162 Uiso 1 1 calc R U . . .
C43 C 0.756(3) 0.2420(13) 0.329(3) 0.107(4) Uani 1 1 d D U . . .
H43A H 0.813326 0.262521 0.373541 0.161 Uiso 1 1 calc R U . . .
H43B H 0.789201 0.217388 0.311827 0.161 Uiso 1 1 calc R U . . .
H43C H 0.717711 0.232056 0.368401 0.161 Uiso 1 1 calc R U . . .
C44 C 0.709(3) 0.2605(13) 0.137(3) 0.108(3) Uani 1 1 d D U . . .
H44A H 0.697907 0.288347 0.100993 0.162 Uiso 1 1 calc R U . . .
H44B H 0.663796 0.238651 0.084492 0.162 Uiso 1 1 calc R U . . .
H44C H 0.786233 0.252298 0.168982 0.162 Uiso 1 1 calc R U . . .
C45 C 0.917(3) 0.3728(10) 0.274(3) 0.107(2) Uani 1 1 d D U . . .
C46 C 1.025(3) 0.3478(12) 0.338(3) 0.109(4) Uani 1 1 d D U . . .
H46A H 1.013803 0.324449 0.378778 0.164 Uiso 1 1 calc R U . . .
H46B H 1.081862 0.367360 0.388799 0.164 Uiso 1 1 calc R U . . .
H46C H 1.049211 0.335713 0.288510 0.164 Uiso 1 1 calc R U . . .
C47 C 0.907(3) 0.3838(12) 0.165(3) 0.109(3) Uani 1 1 d D U . . .
H47A H 0.941357 0.360909 0.142571 0.163 Uiso 1 1 calc R U . . .
H47B H 0.944794 0.411062 0.169527 0.163 Uiso 1 1 calc R U . . .
H47C H 0.829794 0.386362 0.111401 0.163 Uiso 1 1 calc R U . . .
C48 C 0.922(3) 0.4138(10) 0.334(3) 0.109(4) Uani 1 1 d D U . . .
H48A H 0.871203 0.434908 0.284193 0.163 Uiso 1 1 calc R U . . .
H48B H 0.997147 0.425333 0.366579 0.163 Uiso 1 1 calc R U . . .
H48C H 0.902653 0.407553 0.391220 0.163 Uiso 1 1 calc R U . . .
C49 C 0.529(2) 0.3688(10) 0.013(2) 0.111(2) Uani 1 1 d D U . . .
C50 C 0.486(3) 0.3537(11) -0.106(2) 0.114(4) Uani 1 1 d D U . . .
H50A H 0.411667 0.342105 -0.133053 0.171 Uiso 1 1 calc R U . . .
H50B H 0.534521 0.331260 -0.108087 0.171 Uiso 1 1 calc R U . . .
H50C H 0.484749 0.378103 -0.150116 0.171 Uiso 1 1 calc R U . . .
C51 C 0.482(3) 0.4139(8) 0.010(3) 0.114(4) Uani 1 1 d D U . . .
H51A H 0.487209 0.431305 -0.045151 0.172 Uiso 1 1 calc R U . . .
H51B H 0.523376 0.427619 0.080694 0.172 Uiso 1 1 calc R U . . .
H51C H 0.404626 0.411349 -0.006824 0.172 Uiso 1 1 calc R U . . .
C52 C 0.463(3) 0.3383(10) 0.056(3) 0.114(3) Uani 1 1 d D U . . .
H52A H 0.387909 0.334142 -0.001023 0.170 Uiso 1 1 calc R U . . .
H52B H 0.461914 0.352006 0.118564 0.170 Uiso 1 1 calc R U . . .
H52C H 0.500121 0.310415 0.078031 0.170 Uiso 1 1 calc R U . . .
C61 C 0.7561(17) 0.5336(7) 0.0968(19) 0.0672(18) Uani 1 1 d D U . . .
C62 C 0.704(2) 0.4991(8) 0.135(2) 0.071(3) Uani 1 1 d D U . . .
H62A H 0.754325 0.474580 0.163135 0.107 Uiso 1 1 calc R U . . .
H62B H 0.635081 0.489691 0.074040 0.107 Uiso 1 1 calc R U . . .
H62C H 0.690027 0.510867 0.191639 0.107 Uiso 1 1 calc R U . . .
C63 C 0.8786(18) 0.5268(9) 0.145(2) 0.071(3) Uani 1 1 d D U . . .
H63A H 0.909637 0.521225 0.222544 0.106 Uiso 1 1 calc R U . . .
H63B H 0.912674 0.552540 0.133697 0.106 Uiso 1 1 calc R U . . .
H63C H 0.892906 0.502077 0.110173 0.106 Uiso 1 1 calc R U . . .
C64 C 0.709(2) 0.5332(8) -0.0259(19) 0.070(3) Uani 1 1 d D U . . .
H64A H 0.718445 0.504479 -0.049226 0.106 Uiso 1 1 calc R U . . .
H64B H 0.747839 0.554370 -0.047041 0.106 Uiso 1 1 calc R U . . .
H64C H 0.630884 0.540360 -0.060007 0.106 Uiso 1 1 calc R U . . .
C65 C 0.409(2) 0.5862(7) -0.032(2) 0.0723(18) Uani 1 1 d D U . . .
C66 C 0.371(2) 0.5465(8) -0.101(2) 0.081(3) Uani 1 1 d D U . . .
H66A H 0.290422 0.544977 -0.135828 0.121 Uiso 1 1 calc R U . . .
H66B H 0.402115 0.520983 -0.056553 0.121 Uiso 1 1 calc R U . . .
H66C H 0.394190 0.547827 -0.157062 0.121 Uiso 1 1 calc R U . . .
C67 C 0.364(2) 0.6263(7) -0.104(2) 0.077(3) Uani 1 1 d D U . . .
H67A H 0.382266 0.624578 -0.163924 0.115 Uiso 1 1 calc R U . . .
H67B H 0.397853 0.652206 -0.061654 0.115 Uiso 1 1 calc R U . . .
H67C H 0.284650 0.627678 -0.133469 0.115 Uiso 1 1 calc R U . . .
C68 C 0.363(2) 0.5864(8) 0.047(2) 0.077(3) Uani 1 1 d D U . . .
H68A H 0.299540 0.567247 0.020611 0.116 Uiso 1 1 calc R U . . .
H68B H 0.340806 0.615705 0.053498 0.116 Uiso 1 1 calc R U . . .
H68C H 0.419551 0.576463 0.117561 0.116 Uiso 1 1 calc R U . . .
C69 C 0.7059(17) 0.6739(7) 0.1111(18) 0.0654(17) Uani 1 1 d D U . . .
C70 C 0.6726(19) 0.7195(7) 0.125(2) 0.068(3) Uani 1 1 d D U . . .
H70A H 0.709304 0.727091 0.201892 0.102 Uiso 1 1 calc R U . . .
H70B H 0.592939 0.720750 0.097213 0.102 Uiso 1 1 calc R U . . .
H70C H 0.694185 0.739903 0.085464 0.102 Uiso 1 1 calc R U . . .
C71 C 0.8312(16) 0.6696(8) 0.169(2) 0.067(3) Uani 1 1 d D U . . .
H71A H 0.862025 0.686367 0.131109 0.101 Uiso 1 1 calc R U . . .
H71B H 0.851242 0.639233 0.170831 0.101 Uiso 1 1 calc R U . . .
H71C H 0.860476 0.680255 0.243357 0.101 Uiso 1 1 calc R U . . .
C72 C 0.6618(18) 0.6636(8) -0.0097(17) 0.067(3) Uani 1 1 d D U . . .
H72A H 0.582838 0.657943 -0.042819 0.101 Uiso 1 1 calc R U . . .
H72B H 0.699485 0.638240 -0.017351 0.101 Uiso 1 1 calc R U . . .
H72C H 0.675007 0.688216 -0.045679 0.101 Uiso 1 1 calc R U . . .
C81 C 1.0013(19) 0.5839(10) 0.512(2) 0.097(2) Uani 1 1 d D U . . .
C82 C 0.953(2) 0.6086(11) 0.406(2) 0.097(3) Uani 1 1 d D U . . .
H82A H 0.910313 0.633147 0.410169 0.146 Uiso 1 1 calc R U . . .
H82B H 0.904372 0.589599 0.346995 0.146 Uiso 1 1 calc R U . . .
H82C H 1.011876 0.619045 0.392318 0.146 Uiso 1 1 calc R U . . .
C83 C 1.1273(18) 0.5910(11) 0.575(2) 0.098(3) Uani 1 1 d D U . . .
H83A H 1.163290 0.573145 0.543558 0.147 Uiso 1 1 calc R U . . .
H83B H 1.154134 0.583013 0.650696 0.147 Uiso 1 1 calc R U . . .
H83C H 1.143891 0.621365 0.570593 0.147 Uiso 1 1 calc R U . . .
C84 C 0.979(2) 0.5351(9) 0.496(2) 0.100(3) Uani 1 1 d D U . . .
H84A H 0.901122 0.529551 0.469446 0.150 Uiso 1 1 calc R U . . .
H84B H 1.021995 0.520269 0.564786 0.150 Uiso 1 1 calc R U . . .
H84C H 1.001229 0.524434 0.443186 0.150 Uiso 1 1 calc R U . . .
C85 C 0.8692(19) 0.7033(12) 0.568(2) 0.100(2) Uani 1 1 d D U . . .
C86 C 0.807(2) 0.7240(12) 0.621(2) 0.101(3) Uani 1 1 d D U . . .
H86A H 0.826527 0.754479 0.634778 0.152 Uiso 1 1 calc R U . . .
H86B H 0.826624 0.709487 0.690070 0.152 Uiso 1 1 calc R U . . .
H86C H 0.727908 0.721217 0.573937 0.152 Uiso 1 1 calc R U . . .
C87 C 0.862(2) 0.7305(12) 0.473(2) 0.103(3) Uani 1 1 d D U . . .
H87A H 0.825067 0.713900 0.405637 0.154 Uiso 1 1 calc R U . . .
H87B H 0.936536 0.737839 0.485713 0.154 Uiso 1 1 calc R U . . .
H87C H 0.821133 0.756919 0.466177 0.154 Uiso 1 1 calc R U . . .
C88 C 0.9920(19) 0.6953(13) 0.652(2) 0.102(3) Uani 1 1 d D U . . .
H88A H 1.033687 0.721967 0.663462 0.153 Uiso 1 1 calc R U . . .
H88B H 1.022769 0.672905 0.625364 0.153 Uiso 1 1 calc R U . . .
H88C H 0.996289 0.685978 0.720707 0.153 Uiso 1 1 calc R U . . .
C89 C 0.898(2) 0.5922(11) 0.780(3) 0.102(2) Uani 1 1 d D U . . .
C90 C 0.861(2) 0.6136(12) 0.850(3) 0.104(3) Uani 1 1 d D U . . .
H90A H 0.871980 0.644718 0.850202 0.156 Uiso 1 1 calc R U . . .
H90B H 0.902306 0.602592 0.924112 0.156 Uiso 1 1 calc R U . . .
H90C H 0.782398 0.607726 0.823668 0.156 Uiso 1 1 calc R U . . .
C91 C 1.0218(19) 0.5891(13) 0.826(3) 0.104(3) Uani 1 1 d D U . . .
H91A H 1.041099 0.591760 0.767344 0.156 Uiso 1 1 calc R U . . .
H91B H 1.047276 0.561321 0.861798 0.156 Uiso 1 1 calc R U . . .
H91C H 1.056842 0.612373 0.878004 0.156 Uiso 1 1 calc R U . . .
C92 C 0.843(2) 0.5487(11) 0.737(3) 0.107(3) Uani 1 1 d D U . . .
H92A H 0.763695 0.551958 0.704468 0.161 Uiso 1 1 calc R U . . .
H92B H 0.868733 0.527952 0.796038 0.161 Uiso 1 1 calc R U . . .
H92C H 0.862596 0.538343 0.681882 0.161 Uiso 1 1 calc R U . . .
C101 C 0.4444(19) 0.7131(8) 0.270(2) 0.0763(19) Uani 1 1 d D U . . .
C102 C 0.397(2) 0.7062(10) 0.148(2) 0.079(3) Uani 1 1 d D U . . .
H10D H 0.456546 0.701078 0.130537 0.118 Uiso 1 1 calc R U . . .
H10E H 0.355554 0.731800 0.109496 0.118 Uiso 1 1 calc R U . . .
H10F H 0.347601 0.681232 0.125814 0.118 Uiso 1 1 calc R U . . .
C103 C 0.536(2) 0.7469(9) 0.302(2) 0.079(3) Uani 1 1 d D U . . .
H10G H 0.566727 0.753025 0.379574 0.119 Uiso 1 1 calc R U . . .
H10H H 0.504988 0.773325 0.261124 0.119 Uiso 1 1 calc R U . . .
H10I H 0.593157 0.735808 0.287087 0.119 Uiso 1 1 calc R U . . .
C104 C 0.355(2) 0.7329(9) 0.292(2) 0.078(3) Uani 1 1 d D U . . .
H10J H 0.296691 0.711927 0.275067 0.117 Uiso 1 1 calc R U . . .
H10K H 0.325251 0.758582 0.247161 0.117 Uiso 1 1 calc R U . . .
H10L H 0.387465 0.741004 0.368356 0.117 Uiso 1 1 calc R U . . .
C105 C 0.4791(19) 0.6575(7) 0.567(2) 0.0763(19) Uani 1 1 d D U . . .
C106 C 0.588(2) 0.6329(8) 0.608(3) 0.080(3) Uani 1 1 d D U . . .
H10M H 0.576469 0.602735 0.620305 0.119 Uiso 1 1 calc R U . . .
H10N H 0.642711 0.645772 0.675420 0.119 Uiso 1 1 calc R U . . .
H10O H 0.613339 0.634480 0.553750 0.119 Uiso 1 1 calc R U . . .
C107 C 0.503(2) 0.7061(7) 0.582(3) 0.080(3) Uani 1 1 d D U . . .
H10P H 0.535702 0.715297 0.536690 0.120 Uiso 1 1 calc R U . . .
H10Q H 0.553736 0.712220 0.657550 0.120 Uiso 1 1 calc R U . . .
H10R H 0.434184 0.721823 0.560244 0.120 Uiso 1 1 calc R U . . .
C108 C 0.415(2) 0.6438(8) 0.624(3) 0.078(3) Uani 1 1 d D U . . .
H10S H 0.337019 0.648699 0.577012 0.117 Uiso 1 1 calc R U . . .
H10T H 0.439642 0.660547 0.690518 0.117 Uiso 1 1 calc R U . . .
H10U H 0.428123 0.613125 0.642107 0.117 Uiso 1 1 calc R U . . .
C109 C 0.199(2) 0.6158(7) 0.246(2) 0.0750(19) Uani 1 1 d D U . . .
C110 C 0.142(2) 0.6527(8) 0.268(2) 0.077(3) Uani 1 1 d D U . . .
H11D H 0.187101 0.662801 0.341596 0.116 Uiso 1 1 calc R U . . .
H11E H 0.070653 0.643184 0.258054 0.116 Uiso 1 1 calc R U . . .
H11F H 0.131956 0.676112 0.217053 0.116 Uiso 1 1 calc R U . . .
C111 C 0.224(2) 0.5794(8) 0.326(2) 0.076(3) Uani 1 1 d D U . . .
H11G H 0.264347 0.556669 0.311503 0.114 Uiso 1 1 calc R U . . .
H11H H 0.155792 0.567769 0.320187 0.114 Uiso 1 1 calc R U . . .
H11I H 0.269517 0.590429 0.399665 0.114 Uiso 1 1 calc R U . . .
C112 C 0.138(2) 0.5988(8) 0.131(2) 0.079(3) Uani 1 1 d D U . . .
H11J H 0.181775 0.604266 0.094330 0.119 Uiso 1 1 calc R U . . .
H11K H 0.067240 0.613476 0.092875 0.119 Uiso 1 1 calc R U . . .
H11L H 0.126153 0.567844 0.132845 0.119 Uiso 1 1 calc R U . . .

loop_
_atom_site_aniso_label
_atom_site_aniso_U_11
_atom_site_aniso_U_22
_atom_site_aniso_U_33
_atom_site_aniso_U_23
_atom_site_aniso_U_13
_atom_site_aniso_U_12
U1 0.0705(5) 0.0611(5) 0.0843(7) 0.0124(4) 0.0426(5) 0.0197(4)
U2 0.0392(3) 0.0500(4) 0.0621(4) 0.0048(3) 0.0232(3) 0.0018(3)
Si1 0.090(3) 0.069(3) 0.113(4) 0.010(3) 0.064(3) 0.003(3)
Si2 0.092(4) 0.118(5) 0.111(5) 0.008(4) 0.043(4) 0.012(3)
Si3 0.098(4) 0.097(4) 0.120(5) 0.001(4) 0.054(4) 0.014(3)
Si4 0.058(2) 0.057(2) 0.075(3) 0.002(2) 0.035(2) -0.0017(18)
Si5 0.054(2) 0.151(5) 0.077(3) -0.008(3) 0.026(2) -0.025(3)
Si6 0.064(2) 0.067(3) 0.095(3) 0.001(2) 0.047(2) 0.004(2)
Na1 0.038(4) 0.067(5) 0.069(5) -0.006(4) 0.012(4) -0.010(3)
O1 0.061(9) 0.066(9) 0.088(12) 0.029(8) 0.034(9) 0.016(7)
O2 0.089(4) 0.068(3) 0.112(4) 0.010(3) 0.064(4) 0.002(3)
O3 0.092(4) 0.072(3) 0.114(4) 0.009(3) 0.062(4) 0.002(3)
O4 0.093(4) 0.072(3) 0.114(4) 0.009(3) 0.063(3) 0.004(3)
O5 0.094(4) 0.070(3) 0.115(4) 0.010(3) 0.062(3) 0.003(3)
O21 0.092(4) 0.117(5) 0.110(5) 0.008(4) 0.043(4) 0.012(4)
O22 0.095(4) 0.120(5) 0.112(5) 0.008(4) 0.042(4) 0.012(4)
O23 0.094(4) 0.118(5) 0.112(5) 0.008(4) 0.042(4) 0.012(4)
O24 0.095(4) 0.120(5) 0.114(5) 0.008(4) 0.040(4) 0.010(4)
O41 0.098(4) 0.097(4) 0.120(5) 0.001(4) 0.054(4) 0.014(4)
O42 0.100(4) 0.097(4) 0.121(5) 0.001(4) 0.053(4) 0.013(4)
O43 0.099(4) 0.098(4) 0.122(5) 0.001(4) 0.053(4) 0.013(4)
O44 0.100(4) 0.100(4) 0.122(5) 0.001(4) 0.051(4) 0.013(4)
O61 0.057(3) 0.056(3) 0.075(3) 0.001(3) 0.035(3) -0.001(2)
O62 0.059(3) 0.059(3) 0.077(3) 0.001(2) 0.034(2) 0.000(2)
O63 0.061(3) 0.061(3) 0.078(3) 0.001(3) 0.031(2) -0.002(2)
O64 0.059(3) 0.058(3) 0.076(3) 0.003(2) 0.034(2) -0.003(2)
O81 0.053(3) 0.150(5) 0.076(3) -0.008(4) 0.026(3) -0.025(3)
O82 0.054(3) 0.152(5) 0.077(3) -0.008(4) 0.026(3) -0.024(3)
O83 0.056(3) 0.150(5) 0.079(3) -0.008(4) 0.025(3) -0.026(3)
O84 0.057(3) 0.152(5) 0.078(3) -0.007(4) 0.024(3) -0.024(3)
O101 0.064(3) 0.067(3) 0.095(4) 0.000(3) 0.046(3) 0.004(3)
O102 0.066(3) 0.068(3) 0.096(4) 0.001(3) 0.045(3) 0.003(2)
O103 0.066(3) 0.069(3) 0.096(4) 0.000(3) 0.046(3) 0.003(2)
O104 0.064(3) 0.069(3) 0.096(4) 0.001(3) 0.045(3) 0.004(2)
C1 0.094(4) 0.074(4) 0.116(5) 0.009(4) 0.060(4) 0.001(3)
C2 0.096(5) 0.076(5) 0.117(6) 0.009(5) 0.058(5) 0.001(4)
C3 0.096(5) 0.075(5) 0.117(6) 0.008(5) 0.057(5) 0.002(5)
C4 0.097(5) 0.076(5) 0.118(6) 0.008(5) 0.057(5) 0.001(5)
C5 0.095(4) 0.074(4) 0.115(5) 0.009(4) 0.061(4) 0.005(3)
C6 0.097(5) 0.075(5) 0.117(6) 0.009(5) 0.059(5) 0.006(5)
C7 0.097(5) 0.077(5) 0.117(6) 0.009(5) 0.058(5) 0.006(5)
C8 0.097(5) 0.076(5) 0.115(6) 0.009(5) 0.060(5) 0.005(5)
C9 0.096(4) 0.071(4) 0.116(5) 0.010(4) 0.060(4) 0.003(3)
C10 0.098(5) 0.072(5) 0.119(6) 0.009(5) 0.059(5) 0.003(5)
C11 0.098(5) 0.072(5) 0.118(6) 0.011(5) 0.058(5) 0.004(5)
C12 0.099(5) 0.073(5) 0.118(6) 0.008(5) 0.058(5) 0.003(5)
C21 0.096(4) 0.121(5) 0.113(5) 0.008(4) 0.041(4) 0.011(4)
C22 0.098(5) 0.122(6) 0.114(6) 0.008(6) 0.040(5) 0.011(5)
C23 0.098(5) 0.123(6) 0.114(6) 0.008(6) 0.041(5) 0.010(5)
C24 0.098(5) 0.123(6) 0.115(6) 0.009(6) 0.039(5) 0.011(5)
C25 0.095(4) 0.118(5) 0.113(5) 0.008(4) 0.041(4) 0.012(4)
C26 0.097(5) 0.119(6) 0.115(6) 0.008(6) 0.039(5) 0.012(5)
C27 0.098(5) 0.119(6) 0.115(6) 0.008(6) 0.039(5) 0.013(5)
C28 0.096(5) 0.119(6) 0.114(6) 0.009(6) 0.041(5) 0.011(5)
C29 0.097(4) 0.121(5) 0.115(5) 0.008(4) 0.039(4) 0.009(4)
C30 0.099(5) 0.123(6) 0.117(6) 0.008(6) 0.036(5) 0.008(5)
C31 0.099(5) 0.122(6) 0.117(6) 0.007(6) 0.037(5) 0.009(5)
C32 0.099(5) 0.123(6) 0.118(6) 0.007(6) 0.038(5) 0.008(5)
C41 0.101(4) 0.098(4) 0.121(5) 0.001(4) 0.053(4) 0.013(4)
C42 0.102(5) 0.098(6) 0.122(6) 0.000(5) 0.051(5) 0.012(5)
C43 0.102(6) 0.098(6) 0.122(6) 0.001(5) 0.052(5) 0.013(5)
C44 0.102(6) 0.098(6) 0.122(6) 0.000(5) 0.053(5) 0.014(5)
C45 0.099(4) 0.099(4) 0.123(5) 0.002(4) 0.052(4) 0.013(4)
C46 0.100(5) 0.100(6) 0.124(6) 0.002(5) 0.051(5) 0.012(5)
C47 0.100(6) 0.100(6) 0.124(6) 0.001(5) 0.051(5) 0.013(5)
C48 0.100(6) 0.099(6) 0.124(6) 0.002(5) 0.050(5) 0.012(5)
C49 0.102(4) 0.101(4) 0.124(5) 0.001(4) 0.049(4) 0.013(4)
C50 0.105(6) 0.104(6) 0.125(6) 0.001(5) 0.047(5) 0.012(5)
C51 0.104(6) 0.103(6) 0.126(6) 0.001(5) 0.046(5) 0.013(5)
C52 0.104(6) 0.103(6) 0.126(6) 0.002(5) 0.048(5) 0.011(5)
C61 0.062(3) 0.061(3) 0.079(3) 0.000(3) 0.033(3) 0.001(3)
C62 0.064(4) 0.061(4) 0.082(5) 0.000(4) 0.029(4) 0.000(4)
C63 0.064(4) 0.063(4) 0.082(5) -0.001(4) 0.031(4) 0.003(4)
C64 0.065(4) 0.063(5) 0.080(4) -0.002(4) 0.031(4) 0.002(4)
C65 0.064(3) 0.064(3) 0.082(3) 0.000(3) 0.029(3) -0.003(3)
C66 0.070(4) 0.069(4) 0.087(5) -0.002(4) 0.023(4) -0.003(4)
C67 0.067(4) 0.067(4) 0.084(5) 0.000(4) 0.025(4) -0.003(4)
C68 0.067(4) 0.069(5) 0.086(5) 0.000(4) 0.028(4) -0.003(4)
C69 0.060(3) 0.059(3) 0.078(3) 0.003(3) 0.033(3) -0.003(3)
C70 0.063(4) 0.060(4) 0.079(5) 0.004(4) 0.032(4) -0.003(4)
C71 0.061(4) 0.060(4) 0.080(5) 0.004(4) 0.033(4) -0.004(4)
C72 0.063(4) 0.060(4) 0.078(4) 0.004(4) 0.033(4) -0.004(4)
C81 0.054(3) 0.152(5) 0.078(4) -0.008(4) 0.026(3) -0.023(4)
C82 0.055(4) 0.153(6) 0.078(5) -0.007(5) 0.026(4) -0.023(5)
C83 0.054(4) 0.153(6) 0.079(5) -0.008(5) 0.025(4) -0.023(5)
C84 0.057(4) 0.153(6) 0.081(5) -0.007(5) 0.025(4) -0.022(5)
C85 0.058(3) 0.150(5) 0.080(4) -0.009(4) 0.024(3) -0.027(4)
C86 0.060(4) 0.151(6) 0.082(5) -0.009(5) 0.024(4) -0.027(5)
C87 0.062(4) 0.150(6) 0.082(5) -0.009(5) 0.022(4) -0.027(5)
C88 0.060(4) 0.151(6) 0.081(5) -0.010(5) 0.022(4) -0.027(5)
C89 0.060(3) 0.154(5) 0.079(4) -0.006(4) 0.022(3) -0.023(4)
C90 0.062(4) 0.156(6) 0.080(5) -0.006(5) 0.021(4) -0.021(5)
C91 0.062(4) 0.155(6) 0.080(5) -0.005(5) 0.021(4) -0.022(5)
C92 0.065(4) 0.156(6) 0.082(5) -0.005(5) 0.019(4) -0.022(5)
C101 0.069(3) 0.069(3) 0.098(4) 0.001(3) 0.044(3) 0.002(3)
C102 0.071(4) 0.070(5) 0.098(5) 0.001(4) 0.042(4) 0.002(4)
C103 0.071(4) 0.070(5) 0.100(5) 0.001(5) 0.042(4) 0.001(4)
C104 0.071(4) 0.070(5) 0.099(5) 0.001(5) 0.044(4) 0.004(4)
C105 0.068(3) 0.071(3) 0.097(4) -0.001(3) 0.045(3) 0.003(3)
C106 0.071(4) 0.073(5) 0.098(5) 0.000(5) 0.042(4) 0.003(4)
C107 0.072(4) 0.072(5) 0.098(5) -0.002(4) 0.043(4) 0.002(4)
C108 0.071(4) 0.072(5) 0.097(5) -0.001(4) 0.045(4) 0.002(4)
C109 0.066(3) 0.070(3) 0.096(4) 0.002(3) 0.044(3) 0.003(3)
C110 0.067(4) 0.072(5) 0.098(5) 0.003(4) 0.043(4) 0.004(4)
C111 0.066(4) 0.071(5) 0.097(5) 0.003(4) 0.044(4) 0.003(4)
C112 0.069(4) 0.073(5) 0.098(5) 0.003(4) 0.041(4) 0.002(4)

loop_
_atom_type_symbol
_atom_type_description
_atom_type_scat_dispersion_real
_atom_type_scat_dispersion_imag
_atom_type_scat_source
C C 0.0181 0.0091 'International Tables Vol C Tables 4.2.6.8 and 6.1.1.4'
H H 0.0000 0.0000 'International Tables Vol C Tables 4.2.6.8 and 6.1.1.4'
Na Na 0.1353 0.1239 'International Tables Vol C Tables 4.2.6.8 and 6.1.1.4'
O O 0.0492 0.0322 'International Tables Vol C Tables 4.2.6.8 and 6.1.1.4'
Si Si 0.2541 0.3302 'International Tables Vol C Tables 4.2.6.8 and 6.1.1.4'
U U -4.3638 13.4090 'International Tables Vol C Tables 4.2.6.8 and 6.1.1.4'

loop_
_exptl_crystal_face_index_h
_exptl_crystal_face_index_k
_exptl_crystal_face_index_l
_exptl_crystal_face_perp_dist
0 1 0 0.0230
0 -1 0 0.0374
-1 0 0 0.1073
1 0 -1 0.0380
-1 0 1 0.0561
-1 0 -2 0.1188
1 0 2 0.1005
-1 -2 -1 0.1099
-1 2 2 0.0771

loop_
_geom_angle_atom_site_label_1
_geom_angle_atom_site_label_2
_geom_angle_atom_site_label_3
_geom_angle
_geom_angle_site_symmetry_1
_geom_angle_site_symmetry_3
_geom_angle_publ_flag
Si1 U1 U2 68.74(15) . . ?
O1 U1 U2 29.2(5) . . ?
O1 U1 Si1 97.9(5) . . ?
O1 U1 O2 69.3(7) . . ?
O1 U1 O5 127.7(6) . . ?
O2 U1 U2 40.1(4) . . ?
O2 U1 Si1 28.7(5) . . ?
O5 U1 U2 98.8(5) . . ?
O5 U1 Si1 30.2(5) . . ?
O5 U1 O2 58.9(7) . . ?
O21 U1 U2 119.8(8) . . ?
O21 U1 Si1 115.1(7) . . ?
O21 U1 O1 109.6(9) . . ?
O21 U1 O2 121.9(9) . . ?
O21 U1 O5 103.2(9) . . ?
O41 U1 U2 121.8(7) . . ?
O41 U1 Si1 120.8(7) . . ?
O41 U1 O1 105.4(9) . . ?
O41 U1 O2 130.2(9) . . ?
O41 U1 O5 102.5(9) . . ?
O41 U1 O21 106.9(10) . . ?
Na1 U2 U1 156.10(14) . . ?
O1 U2 U1 31.7(5) . . ?
O1 U2 Na1 124.6(5) . . ?
O1 U2 O2 75.2(7) . . ?
O1 U2 O61 98.0(6) . . ?
O1 U2 O81 94.7(9) . . ?
O1 U2 O101 174.5(7) . . ?
O2 U2 U1 43.5(5) . . ?
O2 U2 Na1 160.1(5) . . ?
O61 U2 U1 121.2(4) . . ?
O61 U2 Na1 48.6(5) . . ?
O61 U2 O2 139.1(7) . . ?
O61 U2 O101 87.1(7) . . ?
O81 U2 U1 114.1(7) . . ?
O81 U2 Na1 51.4(7) . . ?
O81 U2 O2 131.3(9) . . ?
O81 U2 O61 89.0(7) . . ?
O81 U2 O101 87.5(8) . . ?
O101 U2 U1 143.0(5) . . ?
O101 U2 Na1 60.6(5) . . ?
O101 U2 O2 99.6(7) . . ?
O2 Si1 U1 49.6(8) . . ?
O2 Si1 O3 115.5(13) . . ?
O2 Si1 O5 99.1(11) . . ?
O3 Si1 U1 131.4(9) . . ?
O3 Si1 O5 113.2(13) . . ?
O4 Si1 U1 122.4(9) . . ?
O4 Si1 O2 119.2(13) . . ?
O4 Si1 O3 105.2(12) . . ?
O4 Si1 O5 104.1(12) . . ?
O5 Si1 U1 49.5(7) . . ?
O21 Si2 O22 105.9(15) . . ?
O23 Si2 O21 109.3(16) . . ?
O23 Si2 O22 105.6(16) . . ?
O24 Si2 O21 105.1(17) . . ?
O24 Si2 O22 92.1(16) . . ?
O24 Si2 O23 134.6(17) . . ?
O41 Si3 O42 107.8(14) . . ?
O41 Si3 O43 112.0(15) . . ?
O42 Si3 O43 101.0(14) . . ?
O44 Si3 O41 111.4(15) . . ?
O44 Si3 O42 116.3(16) . . ?
O44 Si3 O43 107.9(15) . . ?
O61 Si4 Na1 52.5(6) . . ?
O61 Si4 O62 114.9(9) . . ?
O61 Si4 O63 114.3(9) . . ?
O61 Si4 O64 103.7(9) . . ?
O62 Si4 Na1 121.0(7) . . ?
O62 Si4 O64 105.6(9) . . ?
O63 Si4 Na1 132.4(7) . . ?
O63 Si4 O62 106.1(10) . . ?
O63 Si4 O64 112.1(9) . . ?
O64 Si4 Na1 51.3(7) . . ?
O81 Si5 Na1 56.6(10) . . ?
O81 Si5 O82 113.6(14) . . ?
O81 Si5 O83 103.9(13) . . ?
O81 Si5 O84 117.4(12) . . ?
O82 Si5 Na1 123.8(9) . . ?
O82 Si5 O83 111.2(13) . . ?
O82 Si5 O84 104.3(12) . . ?
O83 Si5 Na1 47.5(7) . . ?
O84 Si5 Na1 130.2(10) . . ?
O84 Si5 O83 106.4(14) . . ?
O101 Si6 Na1 64.4(7) . . ?
O101 Si6 O102 105.0(10) . . ?
O101 Si6 O103 115.9(11) . . ?
O101 Si6 O104 113.0(11) . . ?
O102 Si6 Na1 41.0(6) . . ?
O103 Si6 Na1 124.2(8) . . ?
O103 Si6 O102 111.9(10) . . ?
O103 Si6 O104 105.6(10) . . ?
O104 Si6 Na1 126.2(8) . . ?
O104 Si6 O102 105.1(11) . . ?
Si4 Na1 U2 69.5(2) . . ?
Si4 Na1 Si6 106.0(3) . . ?
Si5 Na1 U2 69.5(3) . . ?
Si5 Na1 Si4 113.5(4) . . ?
Si5 Na1 Si6 103.8(4) . . ?
Si6 Na1 U2 67.6(2) . . ?
O61 Na1 U2 40.5(4) . . ?
O61 Na1 Si4 29.5(4) . . ?
O61 Na1 Si5 98.3(5) . . ?
O61 Na1 Si6 86.3(4) . . ?
O61 Na1 O81 72.3(7) . . ?
O64 Na1 U2 100.3(5) . . ?
O64 Na1 Si4 30.9(4) . . ?
O64 Na1 Si5 125.8(5) . . ?
O64 Na1 Si6 121.6(5) . . ?
O64 Na1 O61 60.3(6) . . ?
O64 Na1 O81 119.6(7) . . ?
O81 Na1 U2 39.8(5) . . ?
O81 Na1 Si4 95.0(6) . . ?
O81 Na1 Si5 29.7(5) . . ?
O81 Na1 Si6 87.8(5) . . ?
O83 Na1 U2 99.8(7) . . ?
O83 Na1 Si4 130.5(7) . . ?
O83 Na1 Si5 30.5(7) . . ?
O83 Na1 Si6 114.0(6) . . ?
O83 Na1 O61 126.1(9) . . ?
O83 Na1 O64 124.4(7) . . ?
O83 Na1 O81 60.1(8) . . ?
O102 Na1 U2 94.8(5) . . ?
O102 Na1 Si4 112.2(6) . . ?
O102 Na1 Si5 121.3(7) . . ?
O102 Na1 Si6 27.9(5) . . ?
O102 Na1 O61 103.8(6) . . ?
O102 Na1 O64 112.4(7) . . ?
O102 Na1 O81 113.6(7) . . ?
O102 Na1 O83 116.8(8) . . ?
U2 O1 U1 119.1(8) . . ?
U2 O2 U1 96.4(7) . . ?
Si1 O2 U1 101.7(10) . . ?
Si1 O2 U2 161.3(13) . . ?
C1 O3 Si1 135.9(18) . . ?
C5 O4 Si1 139.3(18) . . ?
Si1 O5 U1 100.2(9) . . ?
C9 O5 U1 127.3(15) . . ?
C9 O5 Si1 131.0(17) . . ?
Si2 O21 U1 174.4(16) . . ?
C21 O22 Si2 135(2) . . ?
C25 O23 Si2 139(2) . . ?
C29 O24 Si2 146(3) . . ?
Si3 O41 U1 166.9(17) . . ?
C41 O42 Si3 135(2) . . ?
C45 O43 Si3 136(2) . . ?
C49 O44 Si3 137(2) . . ?
U2 O61 Na1 91.0(6) . . ?
Si4 O61 U2 165.2(10) . . ?
Si4 O61 Na1 98.0(8) . . ?
C61 O62 Si4 135.1(14) . . ?
C65 O63 Si4 138.9(17) . . ?
Si4 O64 Na1 97.8(8) . . ?
C69 O64 Si4 127.4(14) . . ?
C69 O64 Na1 132.0(13) . . ?
U2 O81 Na1 88.9(7) . . ?
Si5 O81 U2 177.5(17) . . ?
Si5 O81 Na1 93.7(13) . . ?
C81 O82 Si5 132.5(17) . . ?
Si5 O83 Na1 102.0(11) . . ?
C85 O83 Si5 124.5(18) . . ?
C85 O83 Na1 132.5(19) . . ?
C89 O84 Si5 135(2) . . ?
Si6 O101 U2 166.1(12) . . ?
Si6 O102 Na1 111.1(9) . . ?
C101 O102 Si6 128.2(15) . . ?
C101 O102 Na1 120.1(14) . . ?
C105 O103 Si6 136.0(15) . . ?
C109 O104 Si6 132.5(17) . . ?
O3 C1 C2 111(3) . . ?
O3 C1 C3 110(3) . . ?
O3 C1 C4 100(3) . . ?
C3 C1 C2 111(2) . . ?
C4 C1 C2 112(2) . . ?
C4 C1 C3 113(2) . . ?
C1 C2 H2A 109.5 . . ?
C1 C2 H2B 109.5 . . ?
C1 C2 H2C 109.5 . . ?
H2A C2 H2B 109.5 . . ?
H2A C2 H2C 109.5 . . ?
H2B C2 H2C 109.5 . . ?
C1 C3 H3A 109.5 . . ?
C1 C3 H3B 109.5 . . ?
C1 C3 H3C 109.5 . . ?
H3A C3 H3B 109.5 . . ?
H3A C3 H3C 109.5 . . ?
H3B C3 H3C 109.5 . . ?
C1 C4 H4A 109.5 . . ?
C1 C4 H4B 109.5 . . ?
C1 C4 H4C 109.5 . . ?
H4A C4 H4B 109.5 . . ?
H4A C4 H4C 109.5 . . ?
H4B C4 H4C 109.5 . . ?
O4 C5 C6 111(2) . . ?
O4 C5 C7 104(2) . . ?
O4 C5 C8 105(2) . . ?
C6 C5 C7 113(2) . . ?
C6 C5 C8 111(2) . . ?
C7 C5 C8 112(2) . . ?
C5 C6 H6A 109.5 . . ?
C5 C6 H6B 109.5 . . ?
C5 C6 H6C 109.5 . . ?
H6A C6 H6B 109.5 . . ?
H6A C6 H6C 109.5 . . ?
H6B C6 H6C 109.5 . . ?
C5 C7 H7A 109.5 . . ?
C5 C7 H7B 109.5 . . ?
C5 C7 H7C 109.5 . . ?
H7A C7 H7B 109.5 . . ?
H7A C7 H7C 109.5 . . ?
H7B C7 H7C 109.5 . . ?
C5 C8 H8A 109.5 . . ?
C5 C8 H8B 109.5 . . ?
C5 C8 H8C 109.5 . . ?
H8A C8 H8B 109.5 . . ?
H8A C8 H8C 109.5 . . ?
H8B C8 H8C 109.5 . . ?
O5 C9 C10 108(2) . . ?
O5 C9 C11 103(2) . . ?
C11 C9 C10 111(2) . . ?
C12 C9 O5 108(2) . . ?
C12 C9 C10 112(2) . . ?
C12 C9 C11 115(2) . . ?
C9 C10 H10A 109.5 . . ?
C9 C10 H10B 109.5 . . ?
C9 C10 H10C 109.5 . . ?
H10A C10 H10B 109.5 . . ?
H10A C10 H10C 109.5 . . ?
H10B C10 H10C 109.5 . . ?
C9 C11 H11A 109.5 . . ?
C9 C11 H11B 109.5 . . ?
C9 C11 H11C 109.5 . . ?
H11A C11 H11B 109.5 . . ?
H11A C11 H11C 109.5 . . ?
H11B C11 H11C 109.5 . . ?
C9 C12 H12A 109.5 . . ?
C9 C12 H12B 109.5 . . ?
C9 C12 H12C 109.5 . . ?
H12A C12 H12B 109.5 . . ?
H12A C12 H12C 109.5 . . ?
H12B C12 H12C 109.5 . . ?
O22 C21 C22 100(3) . . ?
O22 C21 C23 121(3) . . ?
O22 C21 C24 110(3) . . ?
C22 C21 C24 105(2) . . ?
C23 C21 C22 111(3) . . ?
C23 C21 C24 109(2) . . ?
C21 C22 H22A 109.5 . . ?
C21 C22 H22B 109.5 . . ?
C21 C22 H22C 109.5 . . ?
H22A C22 H22B 109.5 . . ?
H22A C22 H22C 109.5 . . ?
H22B C22 H22C 109.5 . . ?
C21 C23 H23A 109.5 . . ?
C21 C23 H23B 109.5 . . ?
C21 C23 H23C 109.5 . . ?
H23A C23 H23B 109.5 . . ?
H23A C23 H23C 109.5 . . ?
H23B C23 H23C 109.5 . . ?
C21 C24 H24A 109.5 . . ?
C21 C24 H24B 109.5 . . ?
C21 C24 H24C 109.5 . . ?
H24A C24 H24B 109.5 . . ?
H24A C24 H24C 109.5 . . ?
H24B C24 H24C 109.5 . . ?
O23 C25 C26 89(3) . . ?
O23 C25 C27 104(3) . . ?
O23 C25 C28 110(3) . . ?
C26 C25 C28 112(2) . . ?
C27 C25 C26 123(2) . . ?
C27 C25 C28 115(2) . . ?
C25 C26 H26A 109.5 . . ?
C25 C26 H26B 109.5 . . ?
C25 C26 H26C 109.5 . . ?
H26A C26 H26B 109.5 . . ?
H26A C26 H26C 109.5 . . ?
H26B C26 H26C 109.5 . . ?
C25 C27 H27A 109.5 . . ?
C25 C27 H27B 109.5 . . ?
C25 C27 H27C 109.5 . . ?
H27A C27 H27B 109.5 . . ?
H27A C27 H27C 109.5 . . ?
H27B C27 H27C 109.5 . . ?
C25 C28 H28A 109.5 . . ?
C25 C28 H28B 109.5 . . ?
C25 C28 H28C 109.5 . . ?
H28A C28 H28B 109.5 . . ?
H28A C28 H28C 109.5 . . ?
H28B C28 H28C 109.5 . . ?
O24 C29 C30 104(3) . . ?
O24 C29 C31 98(3) . . ?
O24 C29 C32 116(3) . . ?
C31 C29 C30 110(2) . . ?
C32 C29 C30 113(2) . . ?
C32 C29 C31 114(2) . . ?
C29 C30 H30A 109.5 . . ?
C29 C30 H30B 109.5 . . ?
C29 C30 H30C 109.5 . . ?
H30A C30 H30B 109.5 . . ?
H30A C30 H30C 109.5 . . ?
H30B C30 H30C 109.5 . . ?
C29 C31 H31A 109.5 . . ?
C29 C31 H31B 109.5 . . ?
C29 C31 H31C 109.5 . . ?
H31A C31 H31B 109.5 . . ?
H31A C31 H31C 109.5 . . ?
H31B C31 H31C 109.5 . . ?
C29 C32 H32A 109.5 . . ?
C29 C32 H32B 109.5 . . ?
C29 C32 H32C 109.5 . . ?
H32A C32 H32B 109.5 . . ?
H32A C32 H32C 109.5 . . ?
H32B C32 H32C 109.5 . . ?
O42 C41 C42 102(2) . . ?
O42 C41 C43 106(3) . . ?
O42 C41 C44 112(3) . . ?
C42 C41 C44 111(2) . . ?
C43 C41 C42 112(2) . . ?
C43 C41 C44 112(2) . . ?
C41 C42 H42A 109.5 . . ?
C41 C42 H42B 109.5 . . ?
C41 C42 H42C 109.5 . . ?
H42A C42 H42B 109.5 . . ?
H42A C42 H42C 109.5 . . ?
H42B C42 H42C 109.5 . . ?
C41 C43 H43A 109.5 . . ?
C41 C43 H43B 109.5 . . ?
C41 C43 H43C 109.5 . . ?
H43A C43 H43B 109.5 . . ?
H43A C43 H43C 109.5 . . ?
H43B C43 H43C 109.5 . . ?
C41 C44 H44A 109.5 . . ?
C41 C44 H44B 109.5 . . ?
C41 C44 H44C 109.5 . . ?
H44A C44 H44B 109.5 . . ?
H44A C44 H44C 109.5 . . ?
H44B C44 H44C 109.5 . . ?
O43 C45 C46 109(3) . . ?
O43 C45 C47 110(3) . . ?
O43 C45 C48 112(3) . . ?
C47 C45 C46 108(2) . . ?
C48 C45 C46 108(2) . . ?
C48 C45 C47 110(2) . . ?
C45 C46 H46A 109.5 . . ?
C45 C46 H46B 109.5 . . ?
C45 C46 H46C 109.5 . . ?
H46A C46 H46B 109.5 . . ?
H46A C46 H46C 109.5 . . ?
H46B C46 H46C 109.5 . . ?
C45 C47 H47A 109.5 . . ?
C45 C47 H47B 109.5 . . ?
C45 C47 H47C 109.5 . . ?
H47A C47 H47B 109.5 . . ?
H47A C47 H47C 109.5 . . ?
H47B C47 H47C 109.5 . . ?
C45 C48 H48A 109.5 . . ?
C45 C48 H48B 109.5 . . ?
C45 C48 H48C 109.5 . . ?
H48A C48 H48B 109.5 . . ?
H48A C48 H48C 109.5 . . ?
H48B C48 H48C 109.5 . . ?
O44 C49 C50 126(3) . . ?
O44 C49 C51 111(3) . . ?
O44 C49 C52 102(3) . . ?
C50 C49 C52 103.3(17) . . ?
C51 C49 C50 107.9(18) . . ?
C51 C49 C52 103.6(17) . . ?
C49 C50 H50A 109.5 . . ?
C49 C50 H50B 109.5 . . ?
C49 C50 H50C 109.5 . . ?
H50A C50 H50B 109.5 . . ?
H50A C50 H50C 109.5 . . ?
H50B C50 H50C 109.5 . . ?
C49 C51 H51A 109.5 . . ?
C49 C51 H51B 109.5 . . ?
C49 C51 H51C 109.5 . . ?
H51A C51 H51B 109.5 . . ?
H51A C51 H51C 109.5 . . ?
H51B C51 H51C 109.5 . . ?
C49 C52 H52A 109.5 . . ?
C49 C52 H52B 109.5 . . ?
C49 C52 H52C 109.5 . . ?
H52A C52 H52B 109.5 . . ?
H52A C52 H52C 109.5 . . ?
H52B C52 H52C 109.5 . . ?
O62 C61 C62 105.8(18) . . ?
O62 C61 C63 109.7(19) . . ?
O62 C61 C64 111.8(19) . . ?
C62 C61 C64 112(2) . . ?
C63 C61 C62 111(2) . . ?
C63 C61 C64 107(2) . . ?
C61 C62 H62A 109.5 . . ?
C61 C62 H62B 109.5 . . ?
C61 C62 H62C 109.5 . . ?
H62A C62 H62B 109.5 . . ?
H62A C62 H62C 109.5 . . ?
H62B C62 H62C 109.5 . . ?
C61 C63 H63A 109.5 . . ?
C61 C63 H63B 109.5 . . ?
C61 C63 H63C 109.5 . . ?
H63A C63 H63B 109.5 . . ?
H63A C63 H63C 109.5 . . ?
H63B C63 H63C 109.5 . . ?
C61 C64 H64A 109.5 . . ?
C61 C64 H64B 109.5 . . ?
C61 C64 H64C 109.5 . . ?
H64A C64 H64B 109.5 . . ?
H64A C64 H64C 109.5 . . ?
H64B C64 H64C 109.5 . . ?
O63 C65 C66 106.9(19) . . ?
O63 C65 C67 109.9(19) . . ?
O63 C65 C68 114(2) . . ?
C66 C65 C67 109.1(18) . . ?
C66 C65 C68 109.5(18) . . ?
C68 C65 C67 107.6(18) . . ?
C65 C66 H66A 109.5 . . ?
C65 C66 H66B 109.5 . . ?
C65 C66 H66C 109.5 . . ?
H66A C66 H66B 109.5 . . ?
H66A C66 H66C 109.5 . . ?
H66B C66 H66C 109.5 . . ?
C65 C67 H67A 109.5 . . ?
C65 C67 H67B 109.5 . . ?
C65 C67 H67C 109.5 . . ?
H67A C67 H67B 109.5 . . ?
H67A C67 H67C 109.5 . . ?
H67B C67 H67C 109.5 . . ?
C65 C68 H68A 109.5 . . ?
C65 C68 H68B 109.5 . . ?
C65 C68 H68C 109.5 . . ?
H68A C68 H68B 109.5 . . ?
H68A C68 H68C 109.5 . . ?
H68B C68 H68C 109.5 . . ?
O64 C69 C70 105.5(18) . . ?
O64 C69 C71 109.4(18) . . ?
O64 C69 C72 112.0(18) . . ?
C70 C69 C71 110.2(17) . . ?
C70 C69 C72 110.3(17) . . ?
C71 C69 C72 109.2(17) . . ?
C69 C70 H70A 109.5 . . ?
C69 C70 H70B 109.5 . . ?
C69 C70 H70C 109.5 . . ?
H70A C70 H70B 109.5 . . ?
H70A C70 H70C 109.5 . . ?
H70B C70 H70C 109.5 . . ?
C69 C71 H71A 109.5 . . ?
C69 C71 H71B 109.5 . . ?
C69 C71 H71C 109.5 . . ?
H71A C71 H71B 109.5 . . ?
H71A C71 H71C 109.5 . . ?
H71B C71 H71C 109.5 . . ?
C69 C72 H72A 109.5 . . ?
C69 C72 H72B 109.5 . . ?
C69 C72 H72C 109.5 . . ?
H72A C72 H72B 109.5 . . ?
H72A C72 H72C 109.5 . . ?
H72B C72 H72C 109.5 . . ?
O82 C81 C82 113(3) . . ?
O82 C81 C83 104(2) . . ?
O82 C81 C84 108(2) . . ?
C82 C81 C83 110(2) . . ?
C82 C81 C84 113(2) . . ?
C84 C81 C83 108(2) . . ?
C81 C82 H82A 109.5 . . ?
C81 C82 H82B 109.5 . . ?
C81 C82 H82C 109.5 . . ?
H82A C82 H82B 109.5 . . ?
H82A C82 H82C 109.5 . . ?
H82B C82 H82C 109.5 . . ?
C81 C83 H83A 109.5 . . ?
C81 C83 H83B 109.5 . . ?
C81 C83 H83C 109.5 . . ?
H83A C83 H83B 109.5 . . ?
H83A C83 H83C 109.5 . . ?
H83B C83 H83C 109.5 . . ?
C81 C84 H84A 109.5 . . ?
C81 C84 H84B 109.5 . . ?
C81 C84 H84C 109.5 . . ?
H84A C84 H84B 109.5 . . ?
H84A C84 H84C 109.5 . . ?
H84B C84 H84C 109.5 . . ?
O83 C85 C86 113(2) . . ?
O83 C85 C87 100(2) . . ?
O83 C85 C88 111(3) . . ?
C86 C85 C87 112(2) . . ?
C86 C85 C88 111(2) . . ?
C87 C85 C88 110.1(19) . . ?
C85 C86 H86A 109.5 . . ?
C85 C86 H86B 109.5 . . ?
C85 C86 H86C 109.5 . . ?
H86A C86 H86B 109.5 . . ?
H86A C86 H86C 109.5 . . ?
H86B C86 H86C 109.5 . . ?
C85 C87 H87A 109.5 . . ?
C85 C87 H87B 109.5 . . ?
C85 C87 H87C 109.5 . . ?
H87A C87 H87B 109.5 . . ?
H87A C87 H87C 109.5 . . ?
H87B C87 H87C 109.5 . . ?
C85 C88 H88A 109.5 . . ?
C85 C88 H88B 109.5 . . ?
C85 C88 H88C 109.5 . . ?
H88A C88 H88B 109.5 . . ?
H88A C88 H88C 109.5 . . ?
H88B C88 H88C 109.5 . . ?
O84 C89 C90 105(3) . . ?
O84 C89 C91 106(3) . . ?
O84 C89 C92 105(2) . . ?
C90 C89 C91 115(2) . . ?
C90 C89 C92 113(2) . . ?
C91 C89 C92 111(2) . . ?
C89 C90 H90A 109.5 . . ?
C89 C90 H90B 109.5 . . ?
C89 C90 H90C 109.5 . . ?
H90A C90 H90B 109.5 . . ?
H90A C90 H90C 109.5 . . ?
H90B C90 H90C 109.5 . . ?
C89 C91 H91A 109.5 . . ?
C89 C91 H91B 109.5 . . ?
C89 C91 H91C 109.5 . . ?
H91A C91 H91B 109.5 . . ?
H91A C91 H91C 109.5 . . ?
H91B C91 H91C 109.5 . . ?
C89 C92 H92A 109.5 . . ?
C89 C92 H92B 109.5 . . ?
C89 C92 H92C 109.5 . . ?
H92A C92 H92B 109.5 . . ?
H92A C92 H92C 109.5 . . ?
H92B C92 H92C 109.5 . . ?
O102 C101 C102 108(2) . . ?
O102 C101 C103 110(2) . . ?
O102 C101 C104 116(2) . . ?
C102 C101 C103 106.7(19) . . ?
C104 C101 C102 108.7(19) . . ?
C104 C101 C103 106.8(18) . . ?
C101 C102 H10D 109.5 . . ?
C101 C102 H10E 109.5 . . ?
C101 C102 H10F 109.5 . . ?
H10D C102 H10E 109.5 . . ?
H10D C102 H10F 109.5 . . ?
H10E C102 H10F 109.5 . . ?
C101 C103 H10G 109.5 . . ?
C101 C103 H10H 109.5 . . ?
C101 C103 H10I 109.5 . . ?
H10G C103 H10H 109.5 . . ?
H10G C103 H10I 109.5 . . ?
H10H C103 H10I 109.5 . . ?
C101 C104 H10J 109.5 . . ?
C101 C104 H10K 109.5 . . ?
C101 C104 H10L 109.5 . . ?
H10J C104 H10K 109.5 . . ?
H10J C104 H10L 109.5 . . ?
H10K C104 H10L 109.5 . . ?
O103 C105 C106 111(2) . . ?
O103 C105 C107 108(2) . . ?
O103 C105 C108 106(2) . . ?
C106 C105 C107 109.3(19) . . ?
C108 C105 C106 112(2) . . ?
C108 C105 C107 110.3(19) . . ?
C105 C106 H10M 109.5 . . ?
C105 C106 H10N 109.5 . . ?
C105 C106 H10O 109.5 . . ?
H10M C106 H10N 109.5 . . ?
H10M C106 H10O 109.5 . . ?
H10N C106 H10O 109.5 . . ?
C105 C107 H10P 109.5 . . ?
C105 C107 H10Q 109.5 . . ?
C105 C107 H10R 109.5 . . ?
H10P C107 H10Q 109.5 . . ?
H10P C107 H10R 109.5 . . ?
H10Q C107 H10R 109.5 . . ?
C105 C108 H10S 109.5 . . ?
C105 C108 H10T 109.5 . . ?
C105 C108 H10U 109.5 . . ?
H10S C108 H10T 109.5 . . ?
H10S C108 H10U 109.5 . . ?
H10T C108 H10U 109.5 . . ?
O104 C109 C110 108(2) . . ?
O104 C109 C111 108(2) . . ?
O104 C109 C112 103(2) . . ?
C110 C109 C111 112.2(18) . . ?
C110 C109 C112 113.7(19) . . ?
C112 C109 C111 110.6(18) . . ?
C109 C110 H11D 109.5 . . ?
C109 C110 H11E 109.5 . . ?
C109 C110 H11F 109.5 . . ?
H11D C110 H11E 109.5 . . ?
H11D C110 H11F 109.5 . . ?
H11E C110 H11F 109.5 . . ?
C109 C111 H11G 109.5 . . ?
C109 C111 H11H 109.5 . . ?
C109 C111 H11I 109.5 . . ?
H11G C111 H11H 109.5 . . ?
H11G C111 H11I 109.5 . . ?
H11H C111 H11I 109.5 . . ?
C109 C112 H11J 109.5 . . ?
C109 C112 H11K 109.5 . . ?
C109 C112 H11L 109.5 . . ?
H11J C112 H11K 109.5 . . ?
H11J C112 H11L 109.5 . . ?
H11K C112 H11L 109.5 . . ?

loop_
_geom_bond_atom_site_label_1
_geom_bond_atom_site_label_2
_geom_bond_distance
_geom_bond_site_symmetry_2
_geom_bond_publ_flag
U1 U2 3.6659(10) . ?
U1 Si1 3.262(9) . ?
U1 O1 2.205(17) . ?
U1 O2 2.54(2) . ?
U1 O5 2.52(2) . ?
U1 O21 2.13(3) . ?
U1 O41 2.13(3) . ?
U2 Na1 3.421(9) . ?
U2 O1 2.046(17) . ?
U2 O2 2.377(19) . ?
U2 O61 2.220(17) . ?
U2 O81 2.19(2) . ?
U2 O101 2.226(17) . ?
Si1 O2 1.60(2) . ?
Si1 O3 1.64(3) . ?
Si1 O4 1.59(2) . ?
Si1 O5 1.67(2) . ?
Si2 O21 1.63(3) . ?
Si2 O22 1.65(3) . ?
Si2 O23 1.57(3) . ?
Si2 O24 1.45(3) . ?
Si3 O41 1.59(3) . ?
Si3 O42 1.61(2) . ?
Si3 O43 1.63(2) . ?
Si3 O44 1.57(2) . ?
Si4 Na1 3.203(12) . ?
Si4 O61 1.592(18) . ?
Si4 O62 1.616(17) . ?
Si4 O63 1.614(19) . ?
Si4 O64 1.659(17) . ?
Si5 Na1 3.195(13) . ?
Si5 O81 1.59(2) . ?
Si5 O82 1.60(2) . ?
Si5 O83 1.66(3) . ?
Si5 O84 1.61(2) . ?
Si6 Na1 3.356(11) . ?
Si6 O101 1.574(19) . ?
Si6 O102 1.68(2) . ?
Si6 O103 1.61(2) . ?
Si6 O104 1.66(2) . ?
Na1 O61 2.565(19) . ?
Na1 O64 2.52(2) . ?
Na1 O81 2.67(3) . ?
Na1 O83 2.41(2) . ?
Na1 O102 2.362(19) . ?
O3 C1 1.43(4) . ?
O4 C5 1.46(4) . ?
O5 C9 1.50(4) . ?
O22 C21 1.32(5) . ?
O23 C25 1.40(5) . ?
O24 C29 1.34(5) . ?
O42 C41 1.441(16) . ?
O43 C45 1.41(4) . ?
O44 C49 1.447(16) . ?
O62 C61 1.40(3) . ?
O63 C65 1.44(3) . ?
O64 C69 1.44(3) . ?
O82 C81 1.40(4) . ?
O83 C85 1.47(4) . ?
O84 C89 1.46(4) . ?
O102 C101 1.40(3) . ?
O103 C105 1.39(4) . ?
O104 C109 1.44(3) . ?
C1 C2 1.56(3) . ?
C1 C3 1.53(3) . ?
C1 C4 1.50(3) . ?
C2 H2A 0.9800 . ?
C2 H2B 0.9800 . ?
C2 H2C 0.9800 . ?
C3 H3A 0.9800 . ?
C3 H3B 0.9800 . ?
C3 H3C 0.9800 . ?
C4 H4A 0.9800 . ?
C4 H4B 0.9800 . ?
C4 H4C 0.9800 . ?
C5 C6 1.53(3) . ?
C5 C7 1.55(3) . ?
C5 C8 1.56(3) . ?
C6 H6A 0.9800 . ?
C6 H6B 0.9800 . ?
C6 H6C 0.9800 . ?
C7 H7A 0.9800 . ?
C7 H7B 0.9800 . ?
C7 H7C 0.9800 . ?
C8 H8A 0.9800 . ?
C8 H8B 0.9800 . ?
C8 H8C 0.9800 . ?
C9 C10 1.56(3) . ?
C9 C11 1.55(3) . ?
C9 C12 1.50(3) . ?
C10 H10A 0.9800 . ?
C10 H10B 0.9800 . ?
C10 H10C 0.9800 . ?
C11 H11A 0.9800 . ?
C11 H11B 0.9800 . ?
C11 H11C 0.9800 . ?
C12 H12A 0.9800 . ?
C12 H12B 0.9800 . ?
C12 H12C 0.9800 . ?
C21 C22 1.54(3) . ?
C21 C23 1.51(3) . ?
C21 C24 1.58(3) . ?
C22 H22A 0.9800 . ?
C22 H22B 0.9800 . ?
C22 H22C 0.9800 . ?
C23 H23A 0.9800 . ?
C23 H23B 0.9800 . ?
C23 H23C 0.9800 . ?
C24 H24A 0.9800 . ?
C24 H24B 0.9800 . ?
C24 H24C 0.9800 . ?
C25 C26 1.53(3) . ?
C25 C27 1.49(3) . ?
C25 C28 1.56(3) . ?
C26 H26A 0.9800 . ?
C26 H26B 0.9800 . ?
C26 H26C 0.9800 . ?
C27 H27A 0.9800 . ?
C27 H27B 0.9800 . ?
C27 H27C 0.9800 . ?
C28 H28A 0.9800 . ?
C28 H28B 0.9800 . ?
C28 H28C 0.9800 . ?
C29 C30 1.53(3) . ?
C29 C31 1.52(3) . ?
C29 C32 1.49(3) . ?
C30 H30A 0.9800 . ?
C30 H30B 0.9800 . ?
C30 H30C 0.9800 . ?
C31 H31A 0.9800 . ?
C31 H31B 0.9800 . ?
C31 H31C 0.9800 . ?
C32 H32A 0.9800 . ?
C32 H32B 0.9800 . ?
C32 H32C 0.9800 . ?
C41 C42 1.51(3) . ?
C41 C43 1.51(3) . ?
C41 C44 1.52(3) . ?
C42 H42A 0.9800 . ?
C42 H42B 0.9800 . ?
C42 H42C 0.9800 . ?
C43 H43A 0.9800 . ?
C43 H43B 0.9800 . ?
C43 H43C 0.9800 . ?
C44 H44A 0.9800 . ?
C44 H44B 0.9800 . ?
C44 H44C 0.9800 . ?
C45 C46 1.55(3) . ?
C45 C47 1.52(3) . ?
C45 C48 1.51(3) . ?
C46 H46A 0.9800 . ?
C46 H46B 0.9800 . ?
C46 H46C 0.9800 . ?
C47 H47A 0.9800 . ?
C47 H47B 0.9800 . ?
C47 H47C 0.9800 . ?
C48 H48A 0.9800 . ?
C48 H48B 0.9800 . ?
C48 H48C 0.9800 . ?
C49 C50 1.55(3) . ?
C49 C51 1.54(3) . ?
C49 C52 1.62(3) . ?
C50 H50A 0.9800 . ?
C50 H50B 0.9800 . ?
C50 H50C 0.9800 . ?
C51 H51A 0.9800 . ?
C51 H51B 0.9800 . ?
C51 H51C 0.9800 . ?
C52 H52A 0.9800 . ?
C52 H52B 0.9800 . ?
C52 H52C 0.9800 . ?
C61 C62 1.52(2) . ?
C61 C63 1.51(2) . ?
C61 C64 1.53(3) . ?
C62 H62A 0.9800 . ?
C62 H62B 0.9800 . ?
C62 H62C 0.9800 . ?
C63 H63A 0.9800 . ?
C63 H63B 0.9800 . ?
C63 H63C 0.9800 . ?
C64 H64A 0.9800 . ?
C64 H64B 0.9800 . ?
C64 H64C 0.9800 . ?
C65 C66 1.51(3) . ?
C65 C67 1.54(3) . ?
C65 C68 1.52(3) . ?
C66 H66A 0.9800 . ?
C66 H66B 0.9800 . ?
C66 H66C 0.9800 . ?
C67 H67A 0.9800 . ?
C67 H67B 0.9800 . ?
C67 H67C 0.9800 . ?
C68 H68A 0.9800 . ?
C68 H68B 0.9800 . ?
C68 H68C 0.9800 . ?
C69 C70 1.53(2) . ?
C69 C71 1.54(2) . ?
C69 C72 1.54(3) . ?
C70 H70A 0.9800 . ?
C70 H70B 0.9800 . ?
C70 H70C 0.9800 . ?
C71 H71A 0.9800 . ?
C71 H71B 0.9800 . ?
C71 H71C 0.9800 . ?
C72 H72A 0.9800 . ?
C72 H72B 0.9800 . ?
C72 H72C 0.9800 . ?
C81 C82 1.52(3) . ?
C81 C83 1.55(3) . ?
C81 C84 1.54(3) . ?
C82 H82A 0.9800 . ?
C82 H82B 0.9800 . ?
C82 H82C 0.9800 . ?
C83 H83A 0.9800 . ?
C83 H83B 0.9800 . ?
C83 H83C 0.9800 . ?
C84 H84A 0.9800 . ?
C84 H84B 0.9800 . ?
C84 H84C 0.9800 . ?
C85 C86 1.53(3) . ?
C85 C87 1.55(3) . ?
C85 C88 1.57(3) . ?
C86 H86A 0.9800 . ?
C86 H86B 0.9800 . ?
C86 H86C 0.9800 . ?
C87 H87A 0.9800 . ?
C87 H87B 0.9800 . ?
C87 H87C 0.9800 . ?
C88 H88A 0.9800 . ?
C88 H88B 0.9800 . ?
C88 H88C 0.9800 . ?
C89 C90 1.48(3) . ?
C89 C91 1.51(3) . ?
C89 C92 1.53(3) . ?
C90 H90A 0.9800 . ?
C90 H90B 0.9800 . ?
C90 H90C 0.9800 . ?
C91 H91A 0.9800 . ?
C91 H91B 0.9800 . ?
C91 H91C 0.9800 . ?
C92 H92A 0.9800 . ?
C92 H92B 0.9800 . ?
C92 H92C 0.9800 . ?
C101 C102 1.54(3) . ?
C101 C103 1.54(3) . ?
C101 C104 1.53(3) . ?
C102 H10D 0.9800 . ?
C102 H10E 0.9800 . ?
C102 H10F 0.9800 . ?
C103 H10G 0.9800 . ?
C103 H10H 0.9800 . ?
C103 H10I 0.9800 . ?
C104 H10J 0.9800 . ?
C104 H10K 0.9800 . ?
C104 H10L 0.9800 . ?
C105 C106 1.54(3) . ?
C105 C107 1.54(3) . ?
C105 C108 1.51(3) . ?
C106 H10M 0.9800 . ?
C106 H10N 0.9800 . ?
C106 H10O 0.9800 . ?
C107 H10P 0.9800 . ?
C107 H10Q 0.9800 . ?
C107 H10R 0.9800 . ?
C108 H10S 0.9800 . ?
C108 H10T 0.9800 . ?
C108 H10U 0.9800 . ?
C109 C110 1.50(3) . ?
C109 C111 1.52(3) . ?
C109 C112 1.52(3) . ?
C110 H11D 0.9800 . ?
C110 H11E 0.9800 . ?
C110 H11F 0.9800 . ?
C111 H11G 0.9800 . ?
C111 H11H 0.9800 . ?
C111 H11I 0.9800 . ?
C112 H11J 0.9800 . ?
C112 H11K 0.9800 . ?
C112 H11L 0.9800 . ?

loop_
_geom_torsion_atom_site_label_1
_geom_torsion_atom_site_label_2
_geom_torsion_atom_site_label_3
_geom_torsion_atom_site_label_4
_geom_torsion
_geom_torsion_site_symmetry_1
_geom_torsion_site_symmetry_2
_geom_torsion_site_symmetry_3
_geom_torsion_site_symmetry_4
_geom_torsion_publ_flag
U1 Si1 O2 U2 166(5) . . . . ?
U1 Si1 O3 C1 -17(3) . . . . ?
U1 Si1 O4 C5 130(3) . . . . ?
U1 Si1 O5 C9 167(3) . . . . ?
U1 O5 C9 C10 -170.5(17) . . . . ?
U1 O5 C9 C11 72(2) . . . . ?
U1 O5 C9 C12 -49(3) . . . . ?
Si1 O3 C1 C2 -41(3) . . . . ?
Si1 O3 C1 C3 -163(2) . . . . ?
Si1 O3 C1 C4 78(3) . . . . ?
Si1 O4 C5 C6 -56(4) . . . . ?
Si1 O4 C5 C7 66(3) . . . . ?
Si1 O4 C5 C8 -176(2) . . . . ?
Si1 O5 C9 C10 26(3) . . . . ?
Si1 O5 C9 C11 -91(3) . . . . ?
Si1 O5 C9 C12 147(2) . . . . ?
Si2 O22 C21 C22 152(3) . . . . ?
Si2 O22 C21 C23 -86(4) . . . . ?
Si2 O22 C21 C24 42(4) . . . . ?
Si2 O23 C25 C26 -137(3) . . . . ?
Si2 O23 C25 C27 99(4) . . . . ?
Si2 O23 C25 C28 -24(4) . . . . ?
Si2 O24 C29 C30 -51(5) . . . . ?
Si2 O24 C29 C31 -165(4) . . . . ?
Si2 O24 C29 C32 73(5) . . . . ?
Si3 O42 C41 C42 -127(3) . . . . ?
Si3 O42 C41 C43 115(3) . . . . ?
Si3 O42 C41 C44 -9(4) . . . . ?
Si3 O43 C45 C46 167(3) . . . . ?
Si3 O43 C45 C47 -76(4) . . . . ?
Si3 O43 C45 C48 46(4) . . . . ?
Si3 O44 C49 C50 -139(3) . . . . ?
Si3 O44 C49 C51 87(4) . . . . ?
Si3 O44 C49 C52 -23(4) . . . . ?
Si4 O62 C61 C62 -44(3) . . . . ?
Si4 O62 C61 C63 -163.4(19) . . . . ?
Si4 O62 C61 C64 78(3) . . . . ?
Si4 O63 C65 C66 -135(2) . . . . ?
Si4 O63 C65 C67 107(2) . . . . ?
Si4 O63 C65 C68 -14(3) . . . . ?
Si4 O64 C69 C70 157.0(15) . . . . ?
Si4 O64 C69 C71 -84(2) . . . . ?
Si4 O64 C69 C72 37(2) . . . . ?
Si5 O82 C81 C82 38(4) . . . . ?
Si5 O82 C81 C83 158(2) . . . . ?
Si5 O82 C81 C84 -87(3) . . . . ?
Si5 O83 C85 C86 -90(3) . . . . ?
Si5 O83 C85 C87 150.8(18) . . . . ?
Si5 O83 C85 C88 35(3) . . . . ?
Si5 O84 C89 C90 -164.8(19) . . . . ?
Si5 O84 C89 C91 73(3) . . . . ?
Si5 O84 C89 C92 -45(3) . . . . ?
Si6 O102 C101 C102 -93(2) . . . . ?
Si6 O102 C101 C103 150.8(18) . . . . ?
Si6 O102 C101 C104 29(3) . . . . ?
Si6 O103 C105 C106 -25(3) . . . . ?
Si6 O103 C105 C107 95(2) . . . . ?
Si6 O103 C105 C108 -147(2) . . . . ?
Si6 O104 C109 C110 89(2) . . . . ?
Si6 O104 C109 C111 -33(3) . . . . ?
Si6 O104 C109 C112 -150.0(18) . . . . ?
Na1 Si4 O61 U2 -127(4) . . . . ?
Na1 Si4 O62 C61 141.3(19) . . . . ?
Na1 Si4 O63 C65 -26(3) . . . . ?
Na1 Si4 O64 C69 163(2) . . . . ?
Na1 Si5 O82 C81 -21(3) . . . . ?
Na1 Si5 O83 C85 170(2) . . . . ?
Na1 Si5 O84 C89 142(2) . . . . ?
Na1 Si6 O101 U2 -24(5) . . . . ?
Na1 Si6 O102 C101 170(3) . . . . ?
Na1 Si6 O103 C105 -23(3) . . . . ?
Na1 Si6 O104 C109 163.4(16) . . . . ?
Na1 O64 C69 C70 -46(2) . . . . ?
Na1 O64 C69 C71 72(2) . . . . ?
Na1 O64 C69 C72 -166.2(13) . . . . ?
Na1 O83 C85 C86 76(3) . . . . ?
Na1 O83 C85 C87 -43(3) . . . . ?
Na1 O83 C85 C88 -158.9(17) . . . . ?
Na1 O102 C101 C102 77(2) . . . . ?
Na1 O102 C101 C103 -39(2) . . . . ?
Na1 O102 C101 C104 -161.3(16) . . . . ?
O2 Si1 O3 C1 40(3) . . . . ?
O2 Si1 O4 C5 71(3) . . . . ?
O2 Si1 O5 U1 2.5(13) . . . . ?
O2 Si1 O5 C9 169(3) . . . . ?
O3 Si1 O2 U1 -123.8(12) . . . . ?
O3 Si1 O2 U2 42(5) . . . . ?
O3 Si1 O4 C5 -60(3) . . . . ?
O3 Si1 O5 U1 125.4(11) . . . . ?
O3 Si1 O5 C9 -68(3) . . . . ?
O4 Si1 O2 U1 109.4(12) . . . . ?
O4 Si1 O2 U2 -85(5) . . . . ?
O4 Si1 O3 C1 174(2) . . . . ?
O4 Si1 O5 U1 -120.8(11) . . . . ?
O4 Si1 O5 C9 46(3) . . . . ?
O5 Si1 O2 U1 -2.5(13) . . . . ?
O5 Si1 O2 U2 163(4) . . . . ?
O5 Si1 O3 C1 -73(3) . . . . ?
O5 Si1 O4 C5 -180(3) . . . . ?
O21 Si2 O22 C21 146(3) . . . . ?
O21 Si2 O23 C25 79(4) . . . . ?
O21 Si2 O24 C29 -127(5) . . . . ?
O22 Si2 O23 C25 -167(3) . . . . ?
O22 Si2 O24 C29 126(5) . . . . ?
O23 Si2 O22 C21 30(4) . . . . ?
O23 Si2 O24 C29 12(6) . . . . ?
O24 Si2 O22 C21 -108(4) . . . . ?
O24 Si2 O23 C25 -58(5) . . . . ?
O41 Si3 O42 C41 -174(3) . . . . ?
O41 Si3 O43 C45 -55(4) . . . . ?
O41 Si3 O44 C49 -69(3) . . . . ?
O42 Si3 O41 U1 57(8) . . . . ?
O42 Si3 O43 C45 -169(3) . . . . ?
O42 Si3 O44 C49 55(4) . . . . ?
O43 Si3 O41 U1 -53(8) . . . . ?
O43 Si3 O42 C41 -56(3) . . . . ?
O43 Si3 O44 C49 168(3) . . . . ?
O44 Si3 O41 U1 -174(7) . . . . ?
O44 Si3 O42 C41 60(3) . . . . ?
O44 Si3 O43 C45 68(4) . . . . ?
O61 Si4 O62 C61 82(2) . . . . ?
O61 Si4 O63 C65 35(3) . . . . ?
O61 Si4 O64 Na1 3.7(9) . . . . ?
O61 Si4 O64 C69 166.6(16) . . . . ?
O62 Si4 O61 U2 -16(4) . . . . ?
O62 Si4 O61 Na1 111.1(9) . . . . ?
O62 Si4 O63 C65 162(2) . . . . ?
O62 Si4 O64 Na1 -117.5(8) . . . . ?
O62 Si4 O64 C69 45.4(19) . . . . ?
O63 Si4 O61 U2 107(4) . . . . ?
O63 Si4 O61 Na1 -125.9(9) . . . . ?
O63 Si4 O62 C61 -46(2) . . . . ?
O63 Si4 O64 Na1 127.4(9) . . . . ?
O63 Si4 O64 C69 -69.7(19) . . . . ?
O64 Si4 O61 U2 -131(4) . . . . ?
O64 Si4 O61 Na1 -3.6(9) . . . . ?
O64 Si4 O62 C61 -165(2) . . . . ?
O64 Si4 O63 C65 -83(2) . . . . ?
O81 Si5 O82 C81 43(3) . . . . ?
O81 Si5 O83 Na1 -5.6(13) . . . . ?
O81 Si5 O83 C85 164(2) . . . . ?
O81 Si5 O84 C89 74(3) . . . . ?
O82 Si5 O81 Na1 -116.0(13) . . . . ?
O82 Si5 O83 Na1 116.9(11) . . . . ?
O82 Si5 O83 C85 -73(2) . . . . ?
O82 Si5 O84 C89 -53(3) . . . . ?
O83 Si5 O81 Na1 4.9(12) . . . . ?
O83 Si5 O82 C81 -73(3) . . . . ?
O83 Si5 O84 C89 -170(2) . . . . ?
O84 Si5 O81 Na1 122.0(14) . . . . ?
O84 Si5 O82 C81 172(3) . . . . ?
O84 Si5 O83 Na1 -130.1(10) . . . . ?
O84 Si5 O83 C85 40(2) . . . . ?
O101 Si6 O102 Na1 -8.9(14) . . . . ?
O101 Si6 O102 C101 162(2) . . . . ?
O101 Si6 O103 C105 52(3) . . . . ?
O101 Si6 O104 C109 89(2) . . . . ?
O102 Si6 O101 U2 -17(6) . . . . ?
O102 Si6 O103 C105 -68(3) . . . . ?
O102 Si6 O104 C109 -156.9(19) . . . . ?
O103 Si6 O101 U2 -141(5) . . . . ?
O103 Si6 O102 Na1 117.5(11) . . . . ?
O103 Si6 O102 C101 -72(2) . . . . ?
O103 Si6 O104 C109 -39(2) . . . . ?
O104 Si6 O101 U2 97(5) . . . . ?
O104 Si6 O102 Na1 -128.4(10) . . . . ?
O104 Si6 O102 C101 42(2) . . . . ?
O104 Si6 O103 C105 178(2) . . . . ?

loop_
_platon_squeeze_void_nr
_platon_squeeze_void_average_x
_platon_squeeze_void_average_y
_platon_squeeze_void_average_z
_platon_squeeze_void_volume
_platon_squeeze_void_count_electrons
_platon_squeeze_void_content
1 0.070 0.257 0.069 202 52 '1.25 ether'
2 -0.070 0.757 -0.069 202 52 '1.25 ether'
3 0.028 0.032 0.000 7 1 ' '
4 0.081 0.702 0.435 16 1 ' '
5 0.265 0.331 0.641 47 3 ' '
6 0.315 0.966 0.344 15 4 ' '
7 0.735 0.831 0.359 47 3 ' '
8 0.684 0.466 0.656 15 4 ' '
9 0.919 0.202 0.565 16 1 ' '
10 0.972 0.532 0.000 7 1 ' '

loop_
_twin_individual_id
_twin_individual_mass_fraction_refined
_oxdiff_twin_reflns_isolated
_oxdiff_twin_reflns_overlapped
_twin_individual_twin_lattice_type
_twin_individual_twin_matrix_11
_twin_individual_twin_matrix_12
_twin_individual_twin_matrix_13
_twin_individual_twin_matrix_21
_twin_individual_twin_matrix_22
_twin_individual_twin_matrix_23
_twin_individual_twin_matrix_31
_twin_individual_twin_matrix_32
_twin_individual_twin_matrix_33
1 0.552(2) 60767 46441 ref 1.0000 0.0000 0.0000 0.0000 1.0000 0.0000 0.0000 0.0000 1.0000
2 0.448(2) 0 46441 nmt -1.0024 0.0095 -0.0058 0.0171 0.9992 -0.0697 0.0058 -0.0154 -0.9971

loop_
_exptl_oxdiff_crystal_face_indexfrac_h
_exptl_oxdiff_crystal_face_indexfrac_k
_exptl_oxdiff_crystal_face_indexfrac_l
_exptl_oxdiff_crystal_face_x
_exptl_oxdiff_crystal_face_y
_exptl_oxdiff_crystal_face_z
0.0091 0.9994 -0.0154 -0.0153 0.0180 0.0435
-0.0091 -0.9994 0.0154 0.0153 -0.0180 -0.0435
-1.0029 0.0168 0.0057 0.1193 0.0017 0.0414
0.9970 -0.0865 -1.0033 -0.0758 -0.1031 0.0160
-0.9970 0.0865 1.0033 0.0758 0.1031 -0.0160
-1.0147 -0.1227 -1.9895 0.2065 -0.2011 0.1561
1.0147 0.1227 1.9895 -0.2065 0.2011 -0.1561
-1.0269 -2.0518 -0.9611 0.1935 -0.1357 0.0117
-0.9729 2.1550 1.9701 0.0016 0.2405 0.0138
